data_7239125
loop_
_publ_author_name
'Metherell, A. J.'
'Ward, M. D.'

_publ_section_title
;
 A tetrameric hetero-octanuclear cyclic helicate formed from a bridging
 ligand with two inequivalent binding sites
;
_journal_issue 34
_journal_name_full 'RSC Advances'
_journal_page_first 14281
_journal_paper_doi 10.1039/c3ra42598c
_journal_volume 3
_journal_year 2013
_chemical_formula_moiety C184H152N32O32Ti4Zn4,4(C3H7NO),4(CH4O)
_chemical_formula_sum 'C200 H196 N36 O40 Ti4 Zn4'
_chemical_formula_weight 4197.01
_space_group_IT_number 15
_space_group_name_Hall '-C 2yc'
_space_group_name_H-M_alt 'C 1 2/c 1'
_symmetry_cell_setting monoclinic
_symmetry_Int_Tables_number 15
_symmetry_space_group_name_Hall '-C 2yc'
_symmetry_space_group_name_H-M 'C 1 2/c 1'
_atom_sites_solution_hydrogens geom
_atom_sites_solution_primary direct
_atom_sites_solution_secondary difmap
_audit_creation_method SHELXL-97
_cell_angle_alpha 90.00
_cell_angle_beta 119.729(8)
_cell_angle_gamma 90.00
_cell_formula_units_Z 4
_cell_length_a 45.96(3)
_cell_length_b 14.997(8)
_cell_length_c 34.57(2)
_cell_measurement_reflns_used 13928
_cell_measurement_temperature 100(2)
_cell_measurement_theta_max 30.5
_cell_measurement_theta_min 2.0
_cell_volume 20692(2)
_computing_cell_refinement 'CrystalClear-SM Expert 3.1 b5 (Rigaku, 2011)'
_computing_data_collection 'CrystalClear-SM Expert 3.1 b5 (Rigaku, 2011)'
_computing_data_reduction 'CrystalClear-SM Expert 3.1 b5 (Rigaku, 2011)'
_computing_structure_refinement 'SHELXL-97 (Sheldrick, 2008)'
_computing_structure_solution 'SHELXS-97 (Sheldrick, 2008)'
_diffrn_ambient_temperature 100(2)
_diffrn_detector_area_resol_mean 28.5714
_diffrn_measured_fraction_theta_full 0.986
_diffrn_measured_fraction_theta_max 0.986
_diffrn_measurement_device 'AFC12 (Right): Kappa 3 circle'
_diffrn_measurement_device_type 'Rigaku Saturn724+ (2x2 bin mode)'
_diffrn_measurement_method 'profile data from \w-scans'
_diffrn_radiation_monochromator Confocal
_diffrn_radiation_source 'Rotating Anode'
_diffrn_radiation_type MoK\a
_diffrn_radiation_wavelength 0.71075
_diffrn_reflns_av_R_equivalents 0.0682
_diffrn_reflns_av_sigmaI/netI 0.0890
_diffrn_reflns_limit_h_max 50
_diffrn_reflns_limit_h_min -46
_diffrn_reflns_limit_k_max 16
_diffrn_reflns_limit_k_min -15
_diffrn_reflns_limit_l_max 38
_diffrn_reflns_limit_l_min -38
_diffrn_reflns_number 37310
_diffrn_reflns_theta_full 23.26
_diffrn_reflns_theta_max 23.26
_diffrn_reflns_theta_min 2.92
_exptl_absorpt_coefficient_mu 0.683
_exptl_absorpt_correction_T_max 1.000
_exptl_absorpt_correction_T_min 0.561
_exptl_absorpt_correction_type multi-scan
_exptl_absorpt_process_details ?sadabs?
_exptl_crystal_colour Yellow
_exptl_crystal_density_diffrn 1.347
_exptl_crystal_density_method 'not measured'
_exptl_crystal_description blade
_exptl_crystal_F_000 8704
_exptl_crystal_size_max 0.39
_exptl_crystal_size_mid 0.17
_exptl_crystal_size_min 0.02
_refine_diff_density_max 1.096
_refine_diff_density_min -1.410
_refine_diff_density_rms 0.107
_refine_ls_extinction_method none
_refine_ls_goodness_of_fit_ref 1.062
_refine_ls_hydrogen_treatment constr
_refine_ls_matrix_type full
_refine_ls_number_parameters 1041
_refine_ls_number_reflns 14644
_refine_ls_number_restraints 1120
_refine_ls_restrained_S_all 1.062
_refine_ls_R_factor_all 0.1367
_refine_ls_R_factor_gt 0.1090
_refine_ls_shift/su_max 0.000
_refine_ls_shift/su_mean 0.000
_refine_ls_structure_factor_coef Fsqd
_refine_ls_weighting_details 'calc w=1/[\s^2^(Fo^2^)+(0.1449P)^2^+174.4715P] where P=(Fo^2^+2Fc^2^)/3'
_refine_ls_weighting_scheme calc
_refine_ls_wR_factor_gt 0.2759
_refine_ls_wR_factor_ref 0.3000
_reflns_number_gt 10794
_reflns_number_total 14644
_reflns_threshold_expression >2sigma(I)
_cod_data_source_file c3ra42598c.txt
_cod_data_source_block 2012ncs0393
_cod_depositor_comments
;
The following automatic conversions were performed:

data item '_exptl_absorpt_correction_type' value 'Multi-scan' was
changed to 'multi-scan' in accordance with the
/home/saulius/struct/COD-crude-data/automatic-downloads/DataCite-retrospective/RSC/depositions/lib/dictionaries/cif_core.dic
dictionary named 'cif_core.dic' version 2.4.2 last updated on
2011-04-26.

data item '_symmetry_cell_setting' value 'Monoclinic' was changed to
'monoclinic' in accordance with the
/home/saulius/struct/COD-crude-data/automatic-downloads/DataCite-retrospective/RSC/depositions/lib/dictionaries/cif_core.dic
dictionary named 'cif_core.dic' version 2.4.2 last updated on
2011-04-26.

Automatic conversion script
Id: cif_fix_values 6909 2019-04-08 15:41:33Z antanas 
;
_cod_original_cell_volume 20692(21)
_cod_original_sg_symbol_H-M 'C 2/c'
_cod_database_code 7239125

loop_
_symmetry_equiv_pos_as_xyz
'x, y, z'
'-x, y, -z+1/2'
'x+1/2, y+1/2, z'
'-x+1/2, y+1/2, -z+1/2'
'-x, -y, -z'
'x, -y, z-1/2'
'-x+1/2, -y+1/2, -z'
'x+1/2, -y+1/2, z-1/2'

loop_
_atom_site_label
_atom_site_type_symbol
_atom_site_fract_x
_atom_site_fract_y
_atom_site_fract_z
_atom_site_U_iso_or_equiv
_atom_site_adp_type
_atom_site_occupancy
_atom_site_symmetry_multiplicity
_atom_site_calc_flag
_atom_site_refinement_flags
Zn1 Zn 0.03644(2) 0.73127(7) 0.46396(3) 0.0483(3) Uani 1 1 d .
Zn2 Zn 0.19289(3) 0.57223(7) 0.31506(3) 0.0486(3) Uani 1 1 d .
Ti1 Ti 0.06954(4) 0.54021(11) 0.47394(6) 0.0510(4) Uani 1 1 d .
Ti2 Ti -0.19448(3) 0.75550(10) 0.23140(5) 0.0426(4) Uani 1 1 d .
N11A N 0.00766(12) 0.7660(4) 0.49465(18) 0.0567(13) Uani 1 1 d GU
C12A C -0.02373(12) 0.7262(4) 0.47614(16) 0.0562(12) Uani 1 1 d GU
C13A C -0.04219(11) 0.7313(4) 0.49799(19) 0.0579(14) Uani 1 1 d GU
H13A H -0.0632 0.7046 0.4856 0.070 Uiso 1 1 calc R
C14A C -0.02927(13) 0.7762(4) 0.53835(19) 0.0608(15) Uani 1 1 d GU
H14A H -0.0416 0.7797 0.5530 0.073 Uiso 1 1 calc R
C15A C 0.00212(14) 0.8161(4) 0.55686(16) 0.0625(15) Uani 1 1 d GU
H15A H 0.0108 0.8461 0.5839 0.075 Uiso 1 1 calc R
C16A C 0.02059(11) 0.8109(4) 0.53501(19) 0.0604(15) Uani 1 1 d GU
H16A H 0.0416 0.8376 0.5474 0.072 Uiso 1 1 calc R
N21A N -0.02870(14) 0.6204(5) 0.37925(18) 0.0704(13) Uani 1 1 d GU
N22A N -0.01354(11) 0.6773(4) 0.41705(19) 0.0625(13) Uani 1 1 d GU
C23A C -0.03446(14) 0.6791(5) 0.43648(18) 0.0590(13) Uani 1 1 d GU
C24A C -0.06254(13) 0.6235(5) 0.4107(2) 0.0634(15) Uani 1 1 d GU
H24A H -0.0802 0.6126 0.4160 0.076 Uiso 1 1 calc R
C25A C -0.05898(13) 0.5872(4) 0.3753(2) 0.0686(15) Uani 1 1 d GU
H25A H -0.0739 0.5484 0.3534 0.082 Uiso 1 1 calc R
C26A C -0.0162(3) 0.6071(9) 0.3496(4) 0.0813(15) Uani 1 1 d U
H26A H -0.0266 0.5547 0.3316 0.098 Uiso 1 1 calc R
H26B H 0.0078 0.5964 0.3667 0.098 Uiso 1 1 calc R
C31A C -0.02270(18) 0.6863(5) 0.3195(3) 0.0903(16) Uani 1 1 d GU
C32A C -0.05380(14) 0.7279(6) 0.2977(3) 0.0871(18) Uani 1 1 d GU
H32A H -0.0718 0.7038 0.2992 0.105 Uiso 1 1 calc R
C33A C -0.05794(14) 0.8056(6) 0.2736(3) 0.0898(16) Uani 1 1 d GU
C34A C -0.03099(18) 0.8417(5) 0.2713(3) 0.1040(19) Uani 1 1 d GU
H34A H -0.0338 0.8937 0.2551 0.125 Uiso 1 1 calc R
C35A C 0.00011(15) 0.8001(6) 0.2930(3) 0.113(2) Uani 1 1 d GU
H35A H 0.0181 0.8242 0.2915 0.135 Uiso 1 1 calc R
C36A C 0.00425(14) 0.7223(6) 0.3172(3) 0.1050(19) Uani 1 1 d GU
H36A H 0.0251 0.6945 0.3317 0.126 Uiso 1 1 calc R
N41A N -0.0900(2) 0.8502(7) 0.2532(3) 0.0779(15) Uani 1 1 d U
H41A H -0.1066 0.8165 0.2483 0.093 Uiso 1 1 calc R
C42A C -0.0982(3) 0.9348(9) 0.2406(4) 0.0745(15) Uani 1 1 d U
O43A O -0.07684(19) 0.9890(6) 0.2433(3) 0.100(2) Uani 1 1 d U
C51A C -0.13454(11) 0.9626(4) 0.2233(2) 0.0644(14) Uani 1 1 d GU
C52A C -0.15859(14) 0.9044(3) 0.2218(2) 0.0556(13) Uani 1 1 d GU
C53A C -0.19131(12) 0.9335(4) 0.2057(2) 0.0538(13) Uani 1 1 d GU
C54A C -0.19997(11) 1.0209(4) 0.1911(2) 0.0629(16) Uani 1 1 d GU
H54A H -0.2219 1.0404 0.1804 0.075 Uiso 1 1 calc R
C55A C -0.17591(15) 1.0792(3) 0.1926(2) 0.0697(17) Uani 1 1 d GU
H55A H -0.1817 1.1377 0.1828 0.084 Uiso 1 1 calc R
C56A C -0.14319(14) 1.0500(4) 0.2087(2) 0.0699(16) Uani 1 1 d GU
H56A H -0.1271 1.0890 0.2097 0.084 Uiso 1 1 calc R
O62A O -0.15340(13) 0.8167(4) 0.23617(19) 0.0518(12) Uani 1 1 d U
O63A O -0.21250(13) 0.8732(4) 0.20753(18) 0.0477(12) Uani 1 1 d U
O71A O 0.05279(14) 0.6136(4) 0.5042(2) 0.0539(14) Uani 1 1 d U
C72A C 0.0403(2) 0.5811(7) 0.5322(3) 0.061(2) Uani 1 1 d U
H72A H 0.0510 0.5254 0.5452 0.091 Uiso 1 1 calc R
H72B H 0.0166 0.5725 0.5148 0.091 Uiso 1 1 calc R
H72C H 0.0452 0.6236 0.5554 0.091 Uiso 1 1 calc R
N11B N 0.08508(10) 0.7945(4) 0.50785(18) 0.0574(14) Uani 1 1 d GU
C12B C 0.09127(11) 0.8717(4) 0.49090(18) 0.0585(14) Uani 1 1 d GU
C13B C 0.12360(13) 0.9058(3) 0.5100(2) 0.0642(16) Uani 1 1 d GU
H13B H 0.1277 0.9575 0.4987 0.077 Uiso 1 1 calc R
C14B C 0.14975(10) 0.8626(4) 0.5461(2) 0.0681(17) Uani 1 1 d GU
H14B H 0.1714 0.8854 0.5589 0.082 Uiso 1 1 calc R
C15B C 0.14356(11) 0.7853(4) 0.56303(18) 0.0669(17) Uani 1 1 d GU
H15B H 0.1611 0.7565 0.5872 0.080 Uiso 1 1 calc R
C16B C 0.11123(13) 0.7513(3) 0.54392(19) 0.0619(16) Uani 1 1 d GU
H16B H 0.1071 0.6996 0.5553 0.074 Uiso 1 1 calc R
N21B N 0.00810(10) 0.9185(4) 0.40119(18) 0.0574(13) Uani 1 1 d GU
N22B N 0.03264(12) 0.8641(3) 0.43549(19) 0.0581(14) Uani 1 1 d GU
C23B C 0.06354(10) 0.9110(4) 0.45535(19) 0.0567(14) Uani 1 1 d GU
C24B C 0.05809(12) 0.9944(4) 0.4333(2) 0.0601(16) Uani 1 1 d GU
H24B H 0.0742 1.0383 0.4397 0.072 Uiso 1 1 calc R
C25B C 0.02383(13) 0.9990(3) 0.3999(2) 0.0598(15) Uani 1 1 d GU
H25B H 0.0135 1.0464 0.3805 0.072 Uiso 1 1 calc R
C26B C -0.0255(2) 0.8945(7) 0.3773(3) 0.0563(13) Uani 1 1 d U
H26C H -0.0267 0.8323 0.3689 0.068 Uiso 1 1 calc R
H26D H -0.0360 0.9292 0.3501 0.068 Uiso 1 1 calc R
C31B C -0.04625(11) 0.9064(4) 0.40102(18) 0.0521(12) Uani 1 1 d GU
C32B C -0.07782(12) 0.8674(4) 0.38162(15) 0.0484(13) Uani 1 1 d GU
H32B H -0.0856 0.8342 0.3556 0.058 Uiso 1 1 calc R
C33B C -0.09781(10) 0.8782(4) 0.40104(17) 0.0470(12) Uani 1 1 d GU
C34B C -0.08622(11) 0.9279(4) 0.43987(17) 0.0491(14) Uani 1 1 d GU
H34B H -0.0996 0.9350 0.4529 0.059 Uiso 1 1 calc R
C35B C -0.05464(12) 0.9668(4) 0.45928(15) 0.0533(14) Uani 1 1 d GU
H35B H -0.0469 1.0001 0.4853 0.064 Uiso 1 1 calc R
C36B C -0.03465(10) 0.9561(4) 0.43986(18) 0.0535(14) Uani 1 1 d GU
H36B H -0.0135 0.9822 0.4528 0.064 Uiso 1 1 calc R
N41B N -0.13042(16) 0.8379(5) 0.3786(2) 0.0466(12) Uani 1 1 d U
H41B H -0.1362 0.8152 0.3530 0.056 Uiso 1 1 calc R
C42B C -0.1537(2) 0.8304(6) 0.3924(3) 0.0469(12) Uani 1 1 d U
O43B O -0.14891(14) 0.8558(5) 0.4288(2) 0.0601(15) Uani 1 1 d U
C51B C -0.18771(9) 0.7874(4) 0.35737(14) 0.0451(11) Uani 1 1 d GU
C52B C -0.19551(10) 0.7703(4) 0.31375(16) 0.0435(11) Uani 1 1 d GU
C53B C -0.22726(12) 0.7398(4) 0.28295(12) 0.0451(11) Uani 1 1 d GU
C54B C -0.25121(9) 0.7263(4) 0.29576(14) 0.0456(12) Uani 1 1 d GU
H54B H -0.2725 0.7059 0.2752 0.055 Uiso 1 1 calc R
C55B C -0.24341(10) 0.7435(4) 0.33938(16) 0.0456(13) Uani 1 1 d GU
H55B H -0.2594 0.7345 0.3480 0.055 Uiso 1 1 calc R
C56B C -0.21166(12) 0.7740(4) 0.37019(12) 0.0454(13) Uani 1 1 d GU
H56B H -0.2064 0.7854 0.3994 0.054 Uiso 1 1 calc R
O62B O -0.17472(13) 0.7826(4) 0.29671(17) 0.0436(11) Uani 1 1 d U
O63B O -0.23303(13) 0.7271(4) 0.23992(18) 0.0466(11) Uani 1 1 d U
O71B O 0.05973(14) 0.6504(4) 0.4379(2) 0.0535(14) Uani 1 1 d U
C72B C 0.0800(2) 0.6877(6) 0.4213(3) 0.059(2) Uani 1 1 d U
H72D H 0.0996 0.7144 0.4454 0.089 Uiso 1 1 calc R
H72E H 0.0674 0.7323 0.3994 0.089 Uiso 1 1 calc R
H72F H 0.0865 0.6415 0.4080 0.089 Uiso 1 1 calc R
N11C N 0.16249(12) 0.4528(3) 0.29158(19) 0.0562(13) Uani 1 1 d GU
C12C C 0.13162(14) 0.4569(3) 0.2898(2) 0.0562(13) Uani 1 1 d GU
C13C C 0.10941(12) 0.3858(4) 0.2724(2) 0.0630(16) Uani 1 1 d GU
H13C H 0.0888 0.3886 0.2712 0.076 Uiso 1 1 calc R
C14C C 0.11806(14) 0.3105(3) 0.2569(2) 0.0681(16) Uani 1 1 d GU
H14C H 0.1032 0.2629 0.2454 0.082 Uiso 1 1 calc R
C15C C 0.14893(16) 0.3064(3) 0.2588(2) 0.0669(16) Uani 1 1 d GU
H15C H 0.1547 0.2560 0.2484 0.080 Uiso 1 1 calc R
C16C C 0.17114(12) 0.3775(4) 0.2761(2) 0.0596(15) Uani 1 1 d GU
H16C H 0.1918 0.3747 0.2773 0.071 Uiso 1 1 calc R
N21C N 0.13647(12) 0.6773(3) 0.33436(18) 0.0497(12) Uani 1 1 d GU
N22C N 0.15022(10) 0.6018(3) 0.32441(18) 0.0489(12) Uani 1 1 d GU
C23C C 0.12478(14) 0.5358(3) 0.3050(2) 0.0536(13) Uani 1 1 d GU
C24C C 0.09532(11) 0.5706(4) 0.3030(2) 0.0537(14) Uani 1 1 d GU
H24C H 0.0749 0.5413 0.2918 0.064 Uiso 1 1 calc R
C25C C 0.10255(12) 0.6581(3) 0.3211(2) 0.0520(14) Uani 1 1 d GU
H25C H 0.0877 0.6961 0.3238 0.062 Uiso 1 1 calc R
C26C C 0.1548(2) 0.7564(6) 0.3536(3) 0.0497(14) Uani 1 1 d U
H26E H 0.1394 0.8066 0.3429 0.060 Uiso 1 1 calc R
H26F H 0.1709 0.7647 0.3436 0.060 Uiso 1 1 calc R
C31C C 0.17342(13) 0.7569(4) 0.40484(13) 0.0491(13) Uani 1 1 d GU
C32C C 0.16388(12) 0.7030(3) 0.42934(16) 0.0477(13) Uani 1 1 d GU
H32C H 0.1460 0.6636 0.4148 0.057 Uiso 1 1 calc R
C33C C 0.18101(13) 0.7079(3) 0.47558(16) 0.0478(12) Uani 1 1 d GU
C34C C 0.20769(13) 0.7667(4) 0.49731(13) 0.0527(14) Uani 1 1 d GU
H34C H 0.2191 0.7700 0.5282 0.063 Uiso 1 1 calc R
C35C C 0.21722(12) 0.8207(4) 0.47280(17) 0.0554(15) Uani 1 1 d GU
H35C H 0.2351 0.8600 0.4873 0.066 Uiso 1 1 calc R
C36C C 0.20009(14) 0.8157(4) 0.42657(17) 0.0533(15) Uani 1 1 d GU
H36C H 0.2065 0.8518 0.4102 0.064 Uiso 1 1 calc R
N41C N 0.17147(17) 0.6500(5) 0.5005(2) 0.0469(12) Uani 1 1 d U
H41C H 0.1503 0.6425 0.4901 0.056 Uiso 1 1 calc R
C42C C 0.1922(2) 0.6059(6) 0.5386(3) 0.0497(13) Uani 1 1 d U
O43C O 0.22348(14) 0.6130(4) 0.5573(2) 0.0628(16) Uani 1 1 d U
C51C C 0.17518(12) 0.5476(4) 0.55799(18) 0.0501(12) Uani 1 1 d GU
C52C C 0.14080(11) 0.5328(4) 0.53547(15) 0.0488(12) Uani 1 1 d GU
C53C C 0.12681(9) 0.4742(4) 0.55290(18) 0.0522(13) Uani 1 1 d GU
C54C C 0.14720(12) 0.4304(4) 0.59285(19) 0.0562(15) Uani 1 1 d GU
H54C H 0.1378 0.3913 0.6045 0.067 Uiso 1 1 calc R
C55C C 0.18158(12) 0.4453(4) 0.61536(16) 0.0588(16) Uani 1 1 d GU
H55C H 0.1952 0.4160 0.6421 0.071 Uiso 1 1 calc R
C56C C 0.19557(9) 0.5038(4) 0.59793(18) 0.0567(15) Uani 1 1 d GU
H56C H 0.2186 0.5137 0.6130 0.068 Uiso 1 1 calc R
O62C O 0.11786(13) 0.5744(4) 0.49730(19) 0.0483(12) Uani 1 1 d U
O63C O 0.09265(13) 0.4607(4) 0.5267(2) 0.0534(13) Uani 1 1 d U
O71C O 0.21515(13) 0.7009(4) 0.32694(18) 0.0454(13) Uani 1 1 d U
C72C C 0.2447(2) 0.7305(6) 0.3678(3) 0.057(2) Uani 1 1 d U
H72G H 0.2644 0.7042 0.3697 0.086 Uiso 1 1 calc R
H72H H 0.2428 0.7123 0.3931 0.086 Uiso 1 1 calc R
H72I H 0.2463 0.7942 0.3676 0.086 Uiso 1 1 calc R
N11D N 0.23121(11) 0.5237(4) 0.30085(18) 0.0578(13) Uani 1 1 d GU
C12D C 0.26206(14) 0.5072(4) 0.33841(14) 0.0558(12) Uani 1 1 d GU
C13D C 0.29004(11) 0.4908(4) 0.33401(16) 0.0587(14) Uani 1 1 d GU
H13D H 0.3107 0.4797 0.3591 0.070 Uiso 1 1 calc R
C14D C 0.28717(12) 0.4908(4) 0.29204(19) 0.0610(15) Uani 1 1 d GU
H14D H 0.3059 0.4798 0.2891 0.073 Uiso 1 1 calc R
C15D C 0.25631(15) 0.5073(4) 0.25448(15) 0.0606(15) Uani 1 1 d GU
H15D H 0.2544 0.5073 0.2264 0.073 Uiso 1 1 calc R
C16D C 0.22833(11) 0.5237(4) 0.25888(15) 0.0600(14) Uani 1 1 d GU
H16D H 0.2077 0.5348 0.2337 0.072 Uiso 1 1 calc R
N21D N 0.23757(12) 0.5123(4) 0.42267(17) 0.0531(11) Uani 1 1 d GU
N22D N 0.23214(11) 0.5239(4) 0.37881(14) 0.0523(12) Uani 1 1 d GU
C23D C 0.26218(14) 0.5008(4) 0.37902(16) 0.0542(12) Uani 1 1 d GU
C24D C 0.28617(11) 0.4749(4) 0.42301(19) 0.0555(14) Uani 1 1 d GU
H24D H 0.3080 0.4565 0.4325 0.067 Uiso 1 1 calc R
C25D C 0.27096(13) 0.4820(4) 0.44998(14) 0.0545(14) Uani 1 1 d GU
H25D H 0.2811 0.4690 0.4802 0.065 Uiso 1 1 calc R
C26D C 0.2107(2) 0.5141(6) 0.4314(3) 0.0536(13) Uani 1 1 d U
H26G H 0.1979 0.5682 0.4188 0.064 Uiso 1 1 calc R
H26H H 0.2197 0.5161 0.4634 0.064 Uiso 1 1 calc R
C31D C 0.18756(13) 0.4341(3) 0.4124(2) 0.0556(13) Uani 1 1 d GU
C32D C 0.15574(14) 0.4406(3) 0.4076(2) 0.0560(14) Uani 1 1 d GU
H32D H 0.1494 0.4924 0.4162 0.067 Uiso 1 1 calc R
C33D C 0.13347(11) 0.3697(4) 0.3898(2) 0.0613(13) Uani 1 1 d GU
C34D C 0.14302(13) 0.2923(3) 0.3769(2) 0.0615(15) Uani 1 1 d GU
H34D H 0.1281 0.2448 0.3651 0.074 Uiso 1 1 calc R
C35D C 0.17483(15) 0.2858(3) 0.3818(2) 0.0618(15) Uani 1 1 d GU
H35D H 0.1812 0.2340 0.3732 0.074 Uiso 1 1 calc R
C36D C 0.19710(12) 0.3567(4) 0.3995(2) 0.0579(15) Uani 1 1 d GU
H36D H 0.2184 0.3524 0.4028 0.069 Uiso 1 1 calc R
N41D N 0.1019(2) 0.3792(5) 0.3874(3) 0.0637(14) Uani 1 1 d U
H41D H 0.1010 0.4180 0.4050 0.076 Uiso 1 1 calc R
C42D C 0.0724(3) 0.3337(7) 0.3602(4) 0.0688(14) Uani 1 1 d U
O43D O 0.06952(19) 0.2812(5) 0.3297(3) 0.0842(19) Uani 1 1 d U
C51D C 0.04386(13) 0.3538(5) 0.3694(2) 0.0683(13) Uani 1 1 d GU
C52D C 0.04684(12) 0.4116(4) 0.4026(2) 0.0629(13) Uani 1 1 d GU
C53D C 0.01994(15) 0.4242(4) 0.4098(2) 0.0643(13) Uani 1 1 d GU
C54D C -0.00995(13) 0.3788(5) 0.3838(2) 0.0702(16) Uani 1 1 d GU
H54D H -0.0279 0.3872 0.3887 0.084 Uiso 1 1 calc R
C55D C -0.01293(13) 0.3210(5) 0.3506(2) 0.0736(16) Uani 1 1 d GU
H55D H -0.0329 0.2906 0.3333 0.088 Uiso 1 1 calc R
C56D C 0.01397(16) 0.3084(4) 0.3434(2) 0.0727(16) Uani 1 1 d GU
H56D H 0.0120 0.2697 0.3212 0.087 Uiso 1 1 calc R
O62D O 0.07427(14) 0.4626(4) 0.4295(2) 0.0577(13) Uani 1 1 d U
O63D O 0.02626(15) 0.4798(4) 0.4443(2) 0.0630(14) Uani 1 1 d U
O71D O 0.16955(13) 0.6439(4) 0.25395(19) 0.0517(14) Uani 1 1 d U
C72D C 0.1378(2) 0.6213(7) 0.2151(3) 0.060(2) Uani 1 1 d U
H72J H 0.1215 0.6095 0.2241 0.090 Uiso 1 1 calc R
H72K H 0.1406 0.5693 0.2011 0.090 Uiso 1 1 calc R
H72L H 0.1304 0.6702 0.1945 0.090 Uiso 1 1 calc R
C11S C 0.1575(5) 0.3301(11) 0.5065(6) 0.154(5) Uiso 1 1 d DU
H11A H 0.1433 0.3408 0.5191 0.231 Uiso 1 1 calc R
H11B H 0.1526 0.3730 0.4835 0.231 Uiso 1 1 calc R
H11C H 0.1805 0.3356 0.5293 0.231 Uiso 1 1 calc R
C12S C 0.1834(4) 0.2232(13) 0.4906(6) 0.150(5) Uiso 1 1 d DU
H12A H 0.1828 0.1642 0.4794 0.225 Uiso 1 1 calc R
H12B H 0.2010 0.2268 0.5211 0.225 Uiso 1 1 calc R
H12C H 0.1874 0.2658 0.4731 0.225 Uiso 1 1 calc R
N13S N 0.1516(3) 0.2423(9) 0.4881(5) 0.131(3) Uiso 1 1 d DU
C14S C 0.1255(4) 0.1858(10) 0.4784(6) 0.143(4) Uiso 1 1 d DU
H14S H 0.1059 0.2006 0.4786 0.172 Uiso 1 1 calc R
O15S O 0.1324(3) 0.1106(9) 0.4692(5) 0.156(4) Uiso 1 1 d DU
C21S C 0.1289(4) 0.9695(12) 0.3948(5) 0.132(5) Uiso 1 1 d DU
H21A H 0.1311 0.9110 0.4071 0.198 Uiso 1 1 calc R
H21B H 0.1367 1.0130 0.4182 0.198 Uiso 1 1 calc R
H21C H 0.1422 0.9732 0.3803 0.198 Uiso 1 1 calc R
C22S C 0.0834(5) 1.0746(10) 0.3540(6) 0.149(5) Uiso 1 1 d DU
H22A H 0.0905 1.1017 0.3349 0.224 Uiso 1 1 calc R
H22B H 0.0920 1.1082 0.3811 0.224 Uiso 1 1 calc R
H22C H 0.0594 1.0740 0.3392 0.224 Uiso 1 1 calc R
N23S N 0.0957(3) 0.9858(9) 0.3640(5) 0.135(3) Uiso 1 1 d DU
C24S C 0.0734(4) 0.9187(8) 0.3447(6) 0.130(4) Uiso 1 1 d DU
H24S H 0.0506 0.9303 0.3273 0.156 Uiso 1 1 calc R
O25S O 0.0842(2) 0.8417(6) 0.3507(3) 0.096(2) Uiso 1 1 d DU
O31S O 0.2442(3) 0.0305(7) 0.4611(3) 0.112(3) Uiso 1 1 d DU
H31S H 0.2570 -0.0047 0.4590 0.167 Uiso 1 1 calc R
C32S C 0.2392(4) 0.1035(10) 0.4338(5) 0.132(5) Uiso 1 1 d DU
H32E H 0.2297 0.1516 0.4423 0.198 Uiso 1 1 calc R
H32F H 0.2242 0.0874 0.4034 0.198 Uiso 1 1 calc R
H32G H 0.2603 0.1220 0.4370 0.198 Uiso 1 1 calc R
O41S O 0.1998(2) 0.2355(5) 0.1772(3) 0.087(2) Uiso 1 1 d DU
H41S H 0.1906 0.2155 0.1904 0.131 Uiso 1 1 calc R
C42S C 0.1989(3) 0.3301(6) 0.1776(4) 0.089(3) Uiso 1 1 d DU
H42A H 0.1952 0.3497 0.2012 0.133 Uiso 1 1 calc R
H42B H 0.1811 0.3512 0.1496 0.133 Uiso 1 1 calc R
H42C H 0.2199 0.3534 0.1822 0.133 Uiso 1 1 calc R

loop_
_atom_site_aniso_label
_atom_site_aniso_U_11
_atom_site_aniso_U_22
_atom_site_aniso_U_33
_atom_site_aniso_U_23
_atom_site_aniso_U_13
_atom_site_aniso_U_12
Zn1 0.0339(5) 0.0497(6) 0.0580(7) 0.0059(5) 0.0202(5) 0.0070(4)
Zn2 0.0486(6) 0.0439(6) 0.0506(6) 0.0010(5) 0.0224(5) -0.0011(4)
Ti1 0.0320(8) 0.0492(10) 0.0681(11) 0.0041(8) 0.0220(8) 0.0050(7)
Ti2 0.0328(8) 0.0462(9) 0.0436(9) 0.0008(7) 0.0149(7) 0.0030(6)
N11A 0.042(2) 0.058(3) 0.068(3) 0.007(2) 0.026(2) 0.007(2)
C12A 0.040(2) 0.062(3) 0.066(3) 0.008(2) 0.026(2) 0.007(2)
C13A 0.043(3) 0.063(3) 0.068(3) 0.006(3) 0.028(2) 0.006(3)
C14A 0.049(3) 0.064(3) 0.070(3) 0.004(3) 0.030(3) 0.008(3)
C15A 0.051(3) 0.062(3) 0.071(3) 0.003(3) 0.027(2) 0.008(3)
C16A 0.047(3) 0.059(3) 0.070(3) 0.005(3) 0.025(2) 0.006(3)
N21A 0.041(2) 0.095(3) 0.066(3) 0.003(2) 0.019(2) 0.011(2)
N22A 0.038(2) 0.081(3) 0.064(3) 0.006(2) 0.022(2) 0.011(2)
C23A 0.039(2) 0.071(3) 0.064(3) 0.008(2) 0.023(2) 0.008(2)
C24A 0.038(3) 0.078(3) 0.065(3) 0.008(3) 0.019(2) 0.006(2)
C25A 0.042(3) 0.087(3) 0.064(3) 0.006(3) 0.017(2) 0.008(3)
C26A 0.045(3) 0.121(4) 0.071(3) 0.002(3) 0.023(2) 0.014(3)
C31A 0.047(2) 0.141(4) 0.077(3) 0.014(3) 0.027(2) 0.016(3)
C32A 0.048(3) 0.140(4) 0.073(3) 0.011(3) 0.029(3) 0.015(3)
C33A 0.050(2) 0.144(4) 0.076(3) 0.014(3) 0.031(2) 0.010(3)
C34A 0.053(3) 0.160(4) 0.091(4) 0.032(3) 0.030(3) 0.008(3)
C35A 0.056(3) 0.166(4) 0.100(4) 0.036(3) 0.027(3) 0.011(3)
C36A 0.051(3) 0.160(4) 0.092(4) 0.031(3) 0.027(3) 0.012(3)
N41A 0.047(2) 0.124(3) 0.068(3) 0.005(3) 0.032(2) 0.001(2)
C42A 0.051(2) 0.107(3) 0.069(3) -0.009(3) 0.033(2) -0.013(2)
O43A 0.064(4) 0.131(5) 0.106(5) -0.035(4) 0.043(4) -0.041(4)
C51A 0.052(2) 0.081(3) 0.062(3) -0.008(2) 0.029(2) -0.015(2)
C52A 0.047(2) 0.067(2) 0.054(2) -0.007(2) 0.025(2) -0.009(2)
C53A 0.047(2) 0.059(2) 0.054(3) -0.006(2) 0.024(2) -0.008(2)
C54A 0.057(3) 0.062(3) 0.063(3) -0.004(3) 0.025(3) -0.011(2)
C55A 0.064(3) 0.069(3) 0.068(3) -0.002(3) 0.026(3) -0.017(2)
C56A 0.061(3) 0.076(3) 0.067(3) -0.005(3) 0.027(3) -0.022(3)
O62A 0.038(2) 0.066(3) 0.050(3) -0.009(2) 0.021(2) -0.004(2)
O63A 0.041(2) 0.051(3) 0.049(3) -0.004(2) 0.020(2) -0.003(2)
O71A 0.045(3) 0.052(3) 0.072(4) 0.011(3) 0.035(3) 0.012(3)
C72A 0.059(5) 0.057(5) 0.076(5) 0.020(4) 0.040(4) 0.013(4)
N11B 0.043(2) 0.057(3) 0.070(3) 0.002(2) 0.026(2) 0.006(2)
C12B 0.042(2) 0.058(3) 0.073(3) 0.002(2) 0.028(2) 0.003(2)
C13B 0.043(2) 0.063(3) 0.079(3) 0.000(3) 0.024(2) 0.002(2)
C14B 0.045(3) 0.064(3) 0.080(3) -0.001(3) 0.020(3) 0.000(3)
C15B 0.046(3) 0.063(3) 0.076(3) -0.001(3) 0.019(3) 0.002(3)
C16B 0.044(3) 0.060(3) 0.072(3) 0.000(3) 0.022(2) 0.004(2)
N21B 0.042(2) 0.060(3) 0.070(3) 0.009(2) 0.0283(19) 0.0065(19)
N22B 0.042(2) 0.060(3) 0.073(3) 0.009(2) 0.030(2) 0.006(2)
C23B 0.042(2) 0.058(3) 0.073(3) 0.006(2) 0.031(2) 0.005(2)
C24B 0.045(2) 0.060(3) 0.075(3) 0.008(3) 0.029(2) 0.004(2)
C25B 0.045(3) 0.060(3) 0.073(3) 0.009(3) 0.029(2) 0.005(2)
C26B 0.039(2) 0.059(3) 0.066(3) 0.009(2) 0.023(2) 0.006(2)
C31B 0.035(2) 0.054(3) 0.060(3) 0.006(2) 0.0182(19) 0.007(2)
C32B 0.036(2) 0.050(3) 0.054(3) 0.005(2) 0.018(2) 0.004(2)
C33B 0.035(2) 0.049(3) 0.050(2) 0.003(2) 0.0160(18) 0.004(2)
C34B 0.035(2) 0.050(3) 0.053(3) 0.001(2) 0.015(2) 0.007(2)
C35B 0.036(2) 0.053(3) 0.057(3) 0.001(2) 0.012(2) 0.007(2)
C36B 0.034(2) 0.054(3) 0.059(3) 0.005(2) 0.012(2) 0.006(2)
N41B 0.034(2) 0.051(3) 0.049(2) 0.004(2) 0.0159(18) 0.003(2)
C42B 0.036(2) 0.053(3) 0.047(2) 0.006(2) 0.0160(19) 0.005(2)
O43B 0.041(3) 0.085(4) 0.047(3) -0.003(3) 0.016(2) -0.004(3)
C51B 0.036(2) 0.049(2) 0.046(2) 0.004(2) 0.0165(17) 0.005(2)
C52B 0.035(2) 0.046(2) 0.045(2) 0.005(2) 0.0171(17) 0.004(2)
C53B 0.037(2) 0.046(2) 0.048(2) 0.004(2) 0.0176(18) 0.001(2)
C54B 0.036(2) 0.047(3) 0.048(2) 0.005(2) 0.017(2) 0.001(2)
C55B 0.037(2) 0.048(3) 0.049(2) 0.005(2) 0.019(2) 0.005(2)
C56B 0.038(2) 0.048(3) 0.045(2) 0.005(2) 0.0177(19) 0.005(2)
O62B 0.035(2) 0.048(3) 0.043(2) 0.003(2) 0.0157(19) 0.000(2)
O63B 0.040(2) 0.048(3) 0.048(2) 0.003(2) 0.018(2) -0.001(2)
O71B 0.042(3) 0.055(3) 0.064(4) 0.011(3) 0.027(3) 0.010(3)
C72B 0.052(4) 0.060(5) 0.071(5) 0.016(4) 0.034(4) 0.014(4)
N11C 0.065(3) 0.045(3) 0.055(3) -0.003(2) 0.028(2) 0.001(2)
C12C 0.063(2) 0.046(2) 0.056(3) -0.004(2) 0.027(2) -0.001(2)
C13C 0.069(3) 0.049(3) 0.061(3) -0.006(3) 0.024(3) -0.005(2)
C14C 0.074(3) 0.050(3) 0.064(3) -0.008(3) 0.023(3) -0.004(3)
C15C 0.076(3) 0.050(3) 0.062(3) -0.009(3) 0.024(3) 0.001(3)
C16C 0.070(3) 0.048(3) 0.057(3) -0.005(3) 0.029(3) 0.003(2)
N21C 0.056(2) 0.043(2) 0.051(2) -0.0001(19) 0.028(2) -0.0003(19)
N22C 0.056(2) 0.043(2) 0.050(3) -0.001(2) 0.028(2) -0.001(2)
C23C 0.059(2) 0.045(2) 0.054(3) -0.002(2) 0.026(2) -0.0020(19)
C24C 0.057(3) 0.048(3) 0.055(3) 0.000(2) 0.027(2) -0.003(2)
C25C 0.056(3) 0.047(3) 0.052(3) 0.001(2) 0.027(2) -0.001(2)
C26C 0.054(3) 0.041(3) 0.053(2) 0.000(2) 0.026(2) -0.001(2)
C31C 0.049(2) 0.043(2) 0.054(2) -0.001(2) 0.024(2) -0.004(2)
C32C 0.045(3) 0.044(3) 0.053(2) 0.000(2) 0.023(2) -0.002(2)
C33C 0.041(2) 0.047(3) 0.054(2) 0.000(2) 0.022(2) -0.003(2)
C34C 0.047(3) 0.050(3) 0.056(3) -0.001(2) 0.021(2) -0.007(2)
C35C 0.051(3) 0.049(3) 0.059(3) 0.001(2) 0.021(2) -0.010(2)
C36C 0.051(3) 0.047(3) 0.058(3) 0.001(2) 0.024(2) -0.008(2)
N41C 0.036(2) 0.049(3) 0.053(2) 0.002(2) 0.0211(19) 0.000(2)
C42C 0.036(2) 0.052(3) 0.057(3) 0.006(2) 0.019(2) 0.000(2)
O43C 0.036(2) 0.064(4) 0.072(4) 0.013(3) 0.014(3) -0.005(3)
C51C 0.036(2) 0.053(3) 0.057(2) 0.009(2) 0.0201(19) 0.004(2)
C52C 0.035(2) 0.053(2) 0.058(2) 0.011(2) 0.0227(18) 0.0069(19)
C53C 0.037(2) 0.054(3) 0.063(3) 0.016(2) 0.0234(19) 0.009(2)
C54C 0.041(2) 0.057(3) 0.064(3) 0.018(2) 0.022(2) 0.008(2)
C55C 0.044(2) 0.059(3) 0.062(3) 0.018(3) 0.018(2) 0.007(2)
C56C 0.041(3) 0.058(3) 0.060(3) 0.013(2) 0.017(2) 0.005(2)
O62C 0.032(2) 0.055(3) 0.058(3) 0.010(2) 0.022(2) 0.007(2)
O63C 0.037(2) 0.054(3) 0.067(3) 0.016(2) 0.024(2) 0.010(2)
O71C 0.044(3) 0.047(3) 0.039(3) 0.002(2) 0.017(2) -0.003(2)
C72C 0.051(4) 0.055(5) 0.047(4) 0.005(4) 0.011(3) -0.004(4)
N11D 0.063(3) 0.052(3) 0.063(3) -0.001(2) 0.034(2) 0.003(2)
C12D 0.059(2) 0.051(3) 0.063(2) 0.002(2) 0.0352(19) 0.003(2)
C13D 0.062(3) 0.053(3) 0.067(3) 0.001(3) 0.037(2) 0.004(3)
C14D 0.068(3) 0.055(3) 0.068(3) 0.000(3) 0.040(2) 0.004(3)
C15D 0.070(3) 0.053(3) 0.066(3) -0.001(3) 0.039(2) 0.004(3)
C16D 0.067(3) 0.053(3) 0.064(3) -0.002(3) 0.036(2) 0.004(3)
N21D 0.052(2) 0.053(2) 0.057(2) 0.004(2) 0.0290(19) 0.003(2)
N22D 0.051(2) 0.052(3) 0.057(2) 0.004(2) 0.029(2) 0.002(2)
C23D 0.054(2) 0.052(3) 0.060(2) 0.002(2) 0.0312(19) 0.003(2)
C24D 0.052(3) 0.055(3) 0.061(3) 0.001(3) 0.029(2) 0.003(2)
C25D 0.052(3) 0.055(3) 0.058(3) 0.003(3) 0.028(2) 0.003(2)
C26D 0.054(2) 0.054(3) 0.058(3) 0.003(2) 0.032(2) 0.004(2)
C31D 0.058(2) 0.052(3) 0.062(3) 0.000(2) 0.034(2) 0.002(2)
C32D 0.060(3) 0.051(3) 0.064(3) -0.004(3) 0.036(2) 0.001(2)
C33D 0.062(2) 0.053(3) 0.071(3) -0.008(2) 0.034(2) -0.002(2)
C34D 0.065(3) 0.053(3) 0.071(3) -0.007(3) 0.037(3) -0.002(2)
C35D 0.066(3) 0.054(3) 0.071(3) -0.007(3) 0.038(3) 0.002(2)
C36D 0.061(3) 0.054(3) 0.067(3) -0.002(3) 0.038(3) 0.003(2)
N41D 0.061(2) 0.055(3) 0.075(3) -0.012(2) 0.034(2) -0.004(2)
C42D 0.063(2) 0.062(3) 0.079(3) -0.013(2) 0.033(2) -0.009(2)
O43D 0.077(4) 0.084(4) 0.085(4) -0.027(3) 0.035(3) -0.011(3)
C51D 0.058(2) 0.066(3) 0.078(3) -0.011(2) 0.031(2) -0.012(2)
C52D 0.051(2) 0.060(3) 0.075(3) -0.006(2) 0.029(2) -0.009(2)
C53D 0.048(2) 0.066(3) 0.075(3) -0.007(2) 0.027(2) -0.011(2)
C54D 0.054(3) 0.071(3) 0.078(3) -0.008(3) 0.027(3) -0.016(3)
C55D 0.058(3) 0.075(3) 0.079(3) -0.010(3) 0.028(3) -0.016(3)
C56D 0.060(3) 0.071(3) 0.080(3) -0.012(3) 0.030(2) -0.016(3)
O62D 0.046(3) 0.053(3) 0.074(3) -0.003(2) 0.029(2) -0.005(2)
O63D 0.043(3) 0.065(3) 0.075(3) -0.007(2) 0.025(2) -0.005(2)
O71D 0.038(3) 0.054(3) 0.045(3) 0.002(3) 0.007(2) -0.010(3)
C72D 0.044(4) 0.067(5) 0.047(4) -0.003(4) 0.007(3) -0.013(4)

loop_
_atom_type_symbol
_atom_type_description
_atom_type_scat_dispersion_real
_atom_type_scat_dispersion_imag
_atom_type_scat_source
C C 0.0033 0.0016 'International Tables Vol C Tables 4.2.6.8 and 6.1.1.4'
H H 0.0000 0.0000 'International Tables Vol C Tables 4.2.6.8 and 6.1.1.4'
N N 0.0061 0.0033 'International Tables Vol C Tables 4.2.6.8 and 6.1.1.4'
O O 0.0106 0.0060 'International Tables Vol C Tables 4.2.6.8 and 6.1.1.4'
Ti Ti 0.2776 0.4457 'International Tables Vol C Tables 4.2.6.8 and 6.1.1.4'
Zn Zn 0.2839 1.4301 'International Tables Vol C Tables 4.2.6.8 and 6.1.1.4'

loop_
_geom_angle_atom_site_label_1
_geom_angle_atom_site_label_2
_geom_angle_atom_site_label_3
_geom_angle
_geom_angle_site_symmetry_1
_geom_angle_site_symmetry_3
O71B Zn1 N11A 158.7(2) . .
O71B Zn1 O71A 73.3(2) . .
N11A Zn1 O71A 89.0(2) . .
O71B Zn1 N22B 106.1(2) . .
N11A Zn1 N22B 94.1(2) . .
O71A Zn1 N22B 165.1(2) . .
O71B Zn1 N11B 89.1(2) . .
N11A Zn1 N11B 102.8(2) . .
O71A Zn1 N11B 89.9(2) . .
N22B Zn1 N11B 75.2(2) . .
O71B Zn1 N22A 92.2(2) . .
N11A Zn1 N22A 77.2(2) . .
O71A Zn1 N22A 94.4(2) . .
N22B Zn1 N22A 100.5(2) . .
N11B Zn1 N22A 175.7(2) . .
O71B Zn1 Ti1 37.42(16) . .
N11A Zn1 Ti1 123.21(16) . .
O71A Zn1 Ti1 36.10(16) . .
N22B Zn1 Ti1 142.67(16) . .
N11B Zn1 Ti1 92.61(15) . .
N22A Zn1 Ti1 90.96(17) . .
O71D Zn2 O71C 72.0(2) . .
O71D Zn2 N22D 159.2(2) . .
O71C Zn2 N22D 91.6(2) . .
O71D Zn2 N11C 97.6(2) . .
O71C Zn2 N11C 169.0(2) . .
N22D Zn2 N11C 99.3(2) . .
O71D Zn2 N11D 90.6(2) . .
O71C Zn2 N11D 88.9(2) . .
N22D Zn2 N11D 76.0(2) . .
N11C Zn2 N11D 94.7(2) . .
O71D Zn2 N22C 89.8(2) . .
O71C Zn2 N22C 99.7(2) . .
N22D Zn2 N22C 105.8(2) . .
N11C Zn2 N22C 76.3(2) . .
N11D Zn2 N22C 171.0(2) . .
O71D Zn2 Ti2 36.26(15) . 2
O71C Zn2 Ti2 35.87(15) . 2
N22D Zn2 Ti2 125.62(16) . 2
N11C Zn2 Ti2 133.83(16) . 2
N11D Zn2 Ti2 87.21(16) . 2
N22C Zn2 Ti2 98.38(15) . 2
O71A Ti1 O63D 88.4(3) . .
O71A Ti1 O71B 80.6(3) . .
O63D Ti1 O71B 101.7(3) . .
O71A Ti1 O63C 91.2(3) . .
O63D Ti1 O63C 98.3(3) . .
O71B Ti1 O63C 158.1(3) . .
O71A Ti1 O62C 107.2(3) . .
O63D Ti1 O62C 164.1(3) . .
O71B Ti1 O62C 84.4(2) . .
O63C Ti1 O62C 78.7(2) . .
O71A Ti1 O62D 164.9(3) . .
O63D Ti1 O62D 78.5(3) . .
O71B Ti1 O62D 94.5(3) . .
O63C Ti1 O62D 98.1(3) . .
O62C Ti1 O62D 86.5(2) . .
O71A Ti1 Zn1 40.94(18) . .
O63D Ti1 Zn1 93.0(2) . .
O71B Ti1 Zn1 39.96(17) . .
O63C Ti1 Zn1 130.4(2) . .
O62C Ti1 Zn1 100.78(17) . .
O62D Ti1 Zn1 131.4(2) . .
O71C Ti2 O71D 80.1(2) 2 2
O71C Ti2 O63A 93.2(2) 2 .
O71D Ti2 O63A 163.5(3) 2 .
O71C Ti2 O63B 92.9(2) 2 .
O71D Ti2 O63B 103.3(3) 2 .
O63A Ti2 O63B 92.0(2) . .
O71C Ti2 O62B 165.9(2) 2 .
O71D Ti2 O62B 90.1(2) 2 .
O63A Ti2 O62B 98.8(2) . .
O63B Ti2 O62B 79.4(2) . .
O71C Ti2 O62A 103.4(2) 2 .
O71D Ti2 O62A 87.9(3) 2 .
O63A Ti2 O62A 78.9(2) . .
O63B Ti2 O62A 161.6(2) . .
O62B Ti2 O62A 86.2(2) . .
O71C Ti2 Zn2 40.10(17) 2 2
O71D Ti2 Zn2 40.20(17) 2 2
O63A Ti2 Zn2 132.45(18) . 2
O63B Ti2 Zn2 97.73(17) . 2
O62B Ti2 Zn2 128.75(17) . 2
O62A Ti2 Zn2 100.19(18) . 2
C12A N11A C16A 120.0 . .
C12A N11A Zn1 115.1(3) . .
C16A N11A Zn1 123.8(3) . .
N11A C12A C13A 120.0 . .
N11A C12A C23A 116.7(4) . .
C13A C12A C23A 123.2(4) . .
C14A C13A C12A 120.0 . .
C14A C13A H13A 120.0 . .
C12A C13A H13A 120.0 . .
C15A C14A C13A 120.0 . .
C15A C14A H14A 120.0 . .
C13A C14A H14A 120.0 . .
C14A C15A C16A 120.0 . .
C14A C15A H15A 120.0 . .
C16A C15A H15A 120.0 . .
C15A C16A N11A 120.0 . .
C15A C16A H16A 120.0 . .
N11A C16A H16A 120.0 . .
C26A N21A N22A 124.1(7) . .
C26A N21A C25A 127.7(6) . .
N22A N21A C25A 108.0 . .
N21A N22A C23A 108.0 . .
N21A N22A Zn1 138.9(3) . .
C23A N22A Zn1 110.3(3) . .
C12A C23A C24A 133.0(5) . .
C12A C23A N22A 118.8(4) . .
C24A C23A N22A 108.0 . .
C23A C24A C25A 108.0 . .
C23A C24A H24A 126.0 . .
C25A C24A H24A 126.0 . .
N21A C25A C24A 108.0 . .
N21A C25A H25A 126.0 . .
C24A C25A H25A 126.0 . .
N21A C26A C31A 112.1(9) . .
N21A C26A H26A 109.2 . .
C31A C26A H26A 109.2 . .
N21A C26A H26B 109.2 . .
C31A C26A H26B 109.2 . .
H26A C26A H26B 107.9 . .
C32A C31A C36A 120.0 . .
C32A C31A C26A 121.8(6) . .
C36A C31A C26A 117.9(6) . .
C33A C32A C31A 120.0 . .
C33A C32A H32A 120.0 . .
C31A C32A H32A 120.0 . .
C32A C33A C34A 120.0 . .
C32A C33A N41A 118.9(6) . .
C34A C33A N41A 121.0(6) . .
C35A C34A C33A 120.0 . .
C35A C34A H34A 120.0 . .
C33A C34A H34A 120.0 . .
C34A C35A C36A 120.0 . .
C34A C35A H35A 120.0 . .
C36A C35A H35A 120.0 . .
C35A C36A C31A 120.0 . .
C35A C36A H36A 120.0 . .
C31A C36A H36A 120.0 . .
C42A N41A C33A 130.8(9) . .
C42A N41A H41A 114.6 . .
C33A N41A H41A 114.6 . .
O43A C42A N41A 120.9(11) . .
O43A C42A C51A 121.4(11) . .
N41A C42A C51A 117.7(9) . .
C52A C51A C56A 120.0 . .
C52A C51A C42A 122.6(6) . .
C56A C51A C42A 117.4(6) . .
O62A C52A C51A 126.3(4) . .
O62A C52A C53A 113.7(4) . .
C51A C52A C53A 120.0 . .
O63A C53A C54A 124.3(5) . .
O63A C53A C52A 115.6(5) . .
C54A C53A C52A 120.0 . .
C53A C54A C55A 120.0 . .
C53A C54A H54A 120.0 . .
C55A C54A H54A 120.0 . .
C56A C55A C54A 120.0 . .
C56A C55A H55A 120.0 . .
C54A C55A H55A 120.0 . .
C55A C56A C51A 120.0 . .
C55A C56A H56A 120.0 . .
C51A C56A H56A 120.0 . .
C52A O62A Ti2 114.4(4) . .
C53A O63A Ti2 117.4(4) . .
C72A O71A Ti1 125.1(6) . .
C72A O71A Zn1 126.3(5) . .
Ti1 O71A Zn1 103.0(3) . .
O71A C72A H72A 109.5 . .
O71A C72A H72B 109.5 . .
H72A C72A H72B 109.5 . .
O71A C72A H72C 109.5 . .
H72A C72A H72C 109.5 . .
H72B C72A H72C 109.5 . .
C12B N11B C16B 120.0 . .
C12B N11B Zn1 114.8(3) . .
C16B N11B Zn1 123.3(3) . .
C23B C12B N11B 115.9(4) . .
C23B C12B C13B 124.1(4) . .
N11B C12B C13B 120.0 . .
C14B C13B C12B 120.0 . .
C14B C13B H13B 120.0 . .
C12B C13B H13B 120.0 . .
C13B C14B C15B 120.0 . .
C13B C14B H14B 120.0 . .
C15B C14B H14B 120.0 . .
C14B C15B C16B 120.0 . .
C14B C15B H15B 120.0 . .
C16B C15B H15B 120.0 . .
C15B C16B N11B 120.0 . .
C15B C16B H16B 120.0 . .
N11B C16B H16B 120.0 . .
C26B N21B C25B 129.4(5) . .
C26B N21B N22B 122.4(5) . .
C25B N21B N22B 108.0 . .
N21B N22B C23B 108.0 . .
N21B N22B Zn1 138.7(3) . .
C23B N22B Zn1 113.3(3) . .
C12B C23B C24B 133.5(4) . .
C12B C23B N22B 118.4(4) . .
C24B C23B N22B 108.0 . .
C23B C24B C25B 108.0 . .
C23B C24B H24B 126.0 . .
C25B C24B H24B 126.0 . .
N21B C25B C24B 108.0 . .
N21B C25B H25B 126.0 . .
C24B C25B H25B 126.0 . .
N21B C26B C31B 116.8(7) . .
N21B C26B H26C 108.1 . .
C31B C26B H26C 108.1 . .
N21B C26B H26D 108.1 . .
C31B C26B H26D 108.1 . .
H26C C26B H26D 107.3 . .
C32B C31B C36B 120.0 . .
C32B C31B C26B 117.8(5) . .
C36B C31B C26B 122.2(5) . .
C33B C32B C31B 120.0 . .
C33B C32B H32B 120.0 . .
C31B C32B H32B 120.0 . .
C34B C33B C32B 120.0 . .
C34B C33B N41B 123.0(4) . .
C32B C33B N41B 117.0(4) . .
C33B C34B C35B 120.0 . .
C33B C34B H34B 120.0 . .
C35B C34B H34B 120.0 . .
C34B C35B C36B 120.0 . .
C34B C35B H35B 120.0 . .
C36B C35B H35B 120.0 . .
C35B C36B C31B 120.0 . .
C35B C36B H36B 120.0 . .
C31B C36B H36B 120.0 . .
C42B N41B C33B 129.2(7) . .
C42B N41B H41B 115.4 . .
C33B N41B H41B 115.4 . .
O43B C42B N41B 123.7(8) . .
O43B C42B C51B 121.8(7) . .
N41B C42B C51B 114.6(7) . .
C52B C51B C56B 120.0 . .
C52B C51B C42B 122.5(4) . .
C56B C51B C42B 117.2(4) . .
O62B C52B C53B 114.1(4) . .
O62B C52B C51B 125.9(4) . .
C53B C52B C51B 120.0 . .
O63B C53B C52B 115.9(4) . .
O63B C53B C54B 124.1(4) . .
C52B C53B C54B 120.0 . .
C55B C54B C53B 120.0 . .
C55B C54B H54B 120.0 . .
C53B C54B H54B 120.0 . .
C54B C55B C56B 120.0 . .
C54B C55B H55B 120.0 . .
C56B C55B H55B 120.0 . .
C55B C56B C51B 120.0 . .
C55B C56B H56B 120.0 . .
C51B C56B H56B 120.0 . .
C52B O62B Ti2 115.8(4) . .
C53B O63B Ti2 114.8(4) . .
C72B O71B Ti1 126.1(5) . .
C72B O71B Zn1 121.3(5) . .
Ti1 O71B Zn1 102.6(3) . .
O71B C72B H72D 109.5 . .
O71B C72B H72E 109.5 . .
H72D C72B H72E 109.5 . .
O71B C72B H72F 109.5 . .
H72D C72B H72F 109.5 . .
H72E C72B H72F 109.5 . .
C12C N11C C16C 120.0 . .
C12C N11C Zn2 115.7(3) . .
C16C N11C Zn2 124.2(3) . .
N11C C12C C13C 120.0 . .
N11C C12C C23C 116.0(4) . .
C13C C12C C23C 124.0(4) . .
C14C C13C C12C 120.0 . .
C14C C13C H13C 120.0 . .
C12C C13C H13C 120.0 . .
C13C C14C C15C 120.0 . .
C13C C14C H14C 120.0 . .
C15C C14C H14C 120.0 . .
C16C C15C C14C 120.0 . .
C16C C15C H15C 120.0 . .
C14C C15C H15C 120.0 . .
C15C C16C N11C 120.0 . .
C15C C16C H16C 120.0 . .
N11C C16C H16C 120.0 . .
C26C N21C N22C 123.4(5) . .
C26C N21C C25C 128.6(5) . .
N22C N21C C25C 108.0 . .
N21C N22C C23C 108.0 . .
N21C N22C Zn2 137.5(3) . .
C23C N22C Zn2 112.2(3) . .
C12C C23C C24C 133.0(4) . .
C12C C23C N22C 118.8(4) . .
C24C C23C N22C 108.0 . .
C23C C24C C25C 108.0 . .
C23C C24C H24C 126.0 . .
C25C C24C H24C 126.0 . .
C24C C25C N21C 108.0 . .
C24C C25C H25C 126.0 . .
N21C C25C H25C 126.0 . .
N21C C26C C31C 114.1(6) . .
N21C C26C H26E 108.7 . .
C31C C26C H26E 108.7 . .
N21C C26C H26F 108.7 . .
C31C C26C H26F 108.7 . .
H26E C26C H26F 107.6 . .
C32C C31C C36C 120.0 . .
C32C C31C C26C 122.3(4) . .
C36C C31C C26C 117.7(4) . .
C31C C32C C33C 120.0 . .
C31C C32C H32C 120.0 . .
C33C C32C H32C 120.0 . .
C34C C33C C32C 120.0 . .
C34C C33C N41C 120.6(4) . .
C32C C33C N41C 119.4(4) . .
C35C C34C C33C 120.0 . .
C35C C34C H34C 120.0 . .
C33C C34C H34C 120.0 . .
C34C C35C C36C 120.0 . .
C34C C35C H35C 120.0 . .
C36C C35C H35C 120.0 . .
C35C C36C C31C 120.0 . .
C35C C36C H36C 120.0 . .
C31C C36C H36C 120.0 . .
C42C N41C C33C 127.0(6) . .
C42C N41C H41C 116.5 . .
C33C N41C H41C 116.5 . .
O43C C42C N41C 122.2(8) . .
O43C C42C C51C 121.7(7) . .
N41C C42C C51C 116.1(6) . .
C52C C51C C56C 120.0 . .
C52C C51C C42C 122.1(4) . .
C56C C51C C42C 117.8(4) . .
O62C C52C C51C 125.9(4) . .
O62C C52C C53C 114.0(4) . .
C51C C52C C53C 120.0 . .
O63C C53C C52C 115.2(4) . .
O63C C53C C54C 124.7(4) . .
C52C C53C C54C 120.0 . .
C53C C54C C55C 120.0 . .
C53C C54C H54C 120.0 . .
C55C C54C H54C 120.0 . .
C56C C55C C54C 120.0 . .
C56C C55C H55C 120.0 . .
C54C C55C H55C 120.0 . .
C55C C56C C51C 120.0 . .
C55C C56C H56C 120.0 . .
C51C C56C H56C 120.0 . .
C52C O62C Ti1 116.1(4) . .
C53C O63C Ti1 115.5(4) . .
C72C O71C Ti2 128.4(5) . 2
C72C O71C Zn2 126.1(5) . .
Ti2 O71C Zn2 104.0(2) 2 .
O71C C72C H72G 109.5 . .
O71C C72C H72H 109.5 . .
H72G C72C H72H 109.5 . .
O71C C72C H72I 109.5 . .
H72G C72C H72I 109.5 . .
H72H C72C H72I 109.5 . .
C12D N11D C16D 120.0 . .
C12D N11D Zn2 114.4(3) . .
C16D N11D Zn2 124.6(3) . .
C13D C12D N11D 120.0 . .
C13D C12D C23D 123.5(4) . .
N11D C12D C23D 116.3(4) . .
C12D C13D C14D 120.0 . .
C12D C13D H13D 120.0 . .
C14D C13D H13D 120.0 . .
C15D C14D C13D 120.0 . .
C15D C14D H14D 120.0 . .
C13D C14D H14D 120.0 . .
C14D C15D C16D 120.0 . .
C14D C15D H15D 120.0 . .
C16D C15D H15D 120.0 . .
C15D C16D N11D 120.0 . .
C15D C16D H16D 120.0 . .
N11D C16D H16D 120.0 . .
C26D N21D C25D 129.5(5) . .
C26D N21D N22D 121.2(5) . .
C25D N21D N22D 108.0 . .
C23D N22D N21D 108.0 . .
C23D N22D Zn2 113.8(3) . .
N21D N22D Zn2 138.1(3) . .
C12D C23D N22D 117.2(4) . .
C12D C23D C24D 134.8(4) . .
N22D C23D C24D 108.0 . .
C23D C24D C25D 108.0 . .
C23D C24D H24D 126.0 . .
C25D C24D H24D 126.0 . .
N21D C25D C24D 108.0 . .
N21D C25D H25D 126.0 . .
C24D C25D H25D 126.0 . .
N21D C26D C31D 113.2(7) . .
N21D C26D H26G 108.9 . .
C31D C26D H26G 108.9 . .
N21D C26D H26H 108.9 . .
C31D C26D H26H 108.9 . .
H26G C26D H26H 107.8 . .
C32D C31D C36D 120.0 . .
C32D C31D C26D 117.8(5) . .
C36D C31D C26D 122.2(5) . .
C33D C32D C31D 120.0 . .
C33D C32D H32D 120.0 . .
C31D C32D H32D 120.0 . .
C34D C33D C32D 120.0 . .
C34D C33D N41D 122.8(5) . .
C32D C33D N41D 117.2(5) . .
C33D C34D C35D 120.0 . .
C33D C34D H34D 120.0 . .
C35D C34D H34D 120.0 . .
C36D C35D C34D 120.0 . .
C36D C35D H35D 120.0 . .
C34D C35D H35D 120.0 . .
C35D C36D C31D 120.0 . .
C35D C36D H36D 120.0 . .
C31D C36D H36D 120.0 . .
C42D N41D C33D 128.2(8) . .
C42D N41D H41D 115.9 . .
C33D N41D H41D 115.9 . .
O43D C42D N41D 122.2(9) . .
O43D C42D C51D 123.2(9) . .
N41D C42D C51D 114.5(8) . .
C52D C51D C56D 120.0 . .
C52D C51D C42D 123.5(6) . .
C56D C51D C42D 116.5(5) . .
O62D C52D C53D 113.8(5) . .
O62D C52D C51D 126.2(5) . .
C53D C52D C51D 120.0 . .
O63D C53D C52D 114.6(5) . .
O63D C53D C54D 125.3(5) . .
C52D C53D C54D 120.0 . .
C55D C54D C53D 120.0 . .
C55D C54D H54D 120.0 . .
C53D C54D H54D 120.0 . .
C56D C55D C54D 120.0 . .
C56D C55D H55D 120.0 . .
C54D C55D H55D 120.0 . .
C55D C56D C51D 120.0 . .
C55D C56D H56D 120.0 . .
C51D C56D H56D 120.0 . .
C52D O62D Ti1 115.4(4) . .
C53D O63D Ti1 117.6(5) . .
C72D O71D Ti2 129.3(5) . 2
C72D O71D Zn2 125.6(5) . .
Ti2 O71D Zn2 103.5(2) 2 .
O71D C72D H72J 109.5 . .
O71D C72D H72K 109.5 . .
H72J C72D H72K 109.5 . .
O71D C72D H72L 109.5 . .
H72J C72D H72L 109.5 . .
H72K C72D H72L 109.5 . .
N13S C11S H11A 109.5 . .
N13S C11S H11B 109.5 . .
H11A C11S H11B 109.5 . .
N13S C11S H11C 109.5 . .
H11A C11S H11C 109.5 . .
H11B C11S H11C 109.5 . .
N13S C12S H12A 109.5 . .
N13S C12S H12B 109.5 . .
H12A C12S H12B 109.5 . .
N13S C12S H12C 109.5 . .
H12A C12S H12C 109.5 . .
H12B C12S H12C 109.5 . .
C14S N13S C11S 129.1(15) . .
C14S N13S C12S 128.9(15) . .
C11S N13S C12S 101.1(14) . .
O15S C14S N13S 108.5(16) . .
O15S C14S H14S 125.7 . .
N13S C14S H14S 125.7 . .
N23S C21S H21A 109.5 . .
N23S C21S H21B 109.5 . .
H21A C21S H21B 109.5 . .
N23S C21S H21C 109.5 . .
H21A C21S H21C 109.5 . .
H21B C21S H21C 109.5 . .
N23S C22S H22A 109.5 . .
N23S C22S H22B 109.5 . .
H22A C22S H22B 109.5 . .
N23S C22S H22C 109.5 . .
H22A C22S H22C 109.5 . .
H22B C22S H22C 109.5 . .
C24S N23S C21S 121.6(15) . .
C24S N23S C22S 117.8(14) . .
C21S N23S C22S 120.5(15) . .
O25S C24S N23S 118.2(15) . .
O25S C24S H24S 120.9 . .
N23S C24S H24S 120.9 . .
C32S O31S H31S 109.5 . .
O31S C32S H32E 109.5 . .
O31S C32S H32F 109.5 . .
H32E C32S H32F 109.5 . .
O31S C32S H32G 109.5 . .
H32E C32S H32G 109.5 . .
H32F C32S H32G 109.5 . .
C42S O41S H41S 109.5 . .
O41S C42S H42A 109.5 . .
O41S C42S H42B 109.5 . .
H42A C42S H42B 109.5 . .
O41S C42S H42C 109.5 . .
H42A C42S H42C 109.5 . .
H42B C42S H42C 109.5 . .

loop_
_geom_bond_atom_site_label_1
_geom_bond_atom_site_label_2
_geom_bond_distance
_geom_bond_site_symmetry_2
Zn1 O71B 2.094(6) .
Zn1 N11A 2.130(4) .
Zn1 O71A 2.139(6) .
Zn1 N22B 2.190(4) .
Zn1 N11B 2.199(4) .
Zn1 N22A 2.207(5) .
Zn1 Ti1 3.182(2) .
Zn2 O71D 2.126(6) .
Zn2 O71C 2.127(6) .
Zn2 N22D 2.166(4) .
Zn2 N11C 2.167(4) .
Zn2 N11D 2.175(4) .
Zn2 N22C 2.185(4) .
Zn2 Ti2 3.203(2) 2
Ti1 O71A 1.924(6) .
Ti1 O63D 1.951(6) .
Ti1 O71B 1.981(6) .
Ti1 O63C 1.988(6) .
Ti1 O62C 2.017(6) .
Ti1 O62D 2.022(7) .
Ti2 O71C 1.934(6) 2
Ti2 O71D 1.948(6) 2
Ti2 O63A 1.951(6) .
Ti2 O63B 1.981(6) .
Ti2 O62B 2.013(6) .
Ti2 O62A 2.031(6) .
Ti2 Zn2 3.203(2) 2
N11A C12A 1.3900 .
N11A C16A 1.3900 .
C12A C13A 1.3900 .
C12A C23A 1.396(6) .
C13A C14A 1.3900 .
C13A H13A 0.9300 .
C14A C15A 1.3900 .
C14A H14A 0.9300 .
C15A C16A 1.3900 .
C15A H15A 0.9300 .
C16A H16A 0.9300 .
N21A C26A 1.416(11) .
N21A N22A 1.4200 .
N21A C25A 1.4200 .
N22A C23A 1.4200 .
C23A C24A 1.4200 .
C24A C25A 1.4200 .
C24A H24A 0.9300 .
C25A H25A 0.9300 .
C26A C31A 1.508(13) .
C26A H26A 0.9700 .
C26A H26B 0.9700 .
C31A C32A 1.3900 .
C31A C36A 1.3900 .
C32A C33A 1.3900 .
C32A H32A 0.9300 .
C33A C34A 1.3900 .
C33A N41A 1.444(10) .
C34A C35A 1.3900 .
C34A H34A 0.9300 .
C35A C36A 1.3900 .
C35A H35A 0.9300 .
C36A H36A 0.9300 .
N41A C42A 1.334(15) .
N41A H41A 0.8600 .
C42A O43A 1.241(13) .
C42A C51A 1.527(11) .
C51A C52A 1.3900 .
C51A C56A 1.3900 .
C52A O62A 1.384(8) .
C52A C53A 1.3900 .
C53A O63A 1.353(7) .
C53A C54A 1.3900 .
C54A C55A 1.3900 .
C54A H54A 0.9300 .
C55A C56A 1.3900 .
C55A H55A 0.9300 .
C56A H56A 0.9300 .
O71A C72A 1.432(10) .
C72A H72A 0.9600 .
C72A H72B 0.9600 .
C72A H72C 0.9600 .
N11B C12B 1.3900 .
N11B C16B 1.3900 .
C12B C23B 1.389(6) .
C12B C13B 1.3900 .
C13B C14B 1.3900 .
C13B H13B 0.9300 .
C14B C15B 1.3900 .
C14B H14B 0.9300 .
C15B C16B 1.3900 .
C15B H15B 0.9300 .
C16B H16B 0.9300 .
N21B C26B 1.389(9) .
N21B C25B 1.4200 .
N21B N22B 1.4200 .
N22B C23B 1.4200 .
C23B C24B 1.4200 .
C24B C25B 1.4200 .
C24B H24B 0.9300 .
C25B H25B 0.9300 .
C26B C31B 1.546(10) .
C26B H26C 0.9700 .
C26B H26D 0.9700 .
C31B C32B 1.3900 .
C31B C36B 1.3900 .
C32B C33B 1.3900 .
C32B H32B 0.9300 .
C33B C34B 1.3900 .
C33B N41B 1.435(7) .
C34B C35B 1.3900 .
C34B H34B 0.9300 .
C35B C36B 1.3900 .
C35B H35B 0.9300 .
C36B H36B 0.9300 .
N41B C42B 1.376(10) .
N41B H41B 0.8600 .
C42B O43B 1.224(10) .
C42B C51B 1.563(9) .
C51B C52B 1.3900 .
C51B C56B 1.3900 .
C52B O62B 1.361(6) .
C52B C53B 1.3900 .
C53B O63B 1.388(7) .
C53B C54B 1.3900 .
C54B C55B 1.3900 .
C54B H54B 0.9300 .
C55B C56B 1.3900 .
C55B H55B 0.9300 .
C56B H56B 0.9300 .
O71B C72B 1.427(10) .
C72B H72D 0.9600 .
C72B H72E 0.9600 .
C72B H72F 0.9600 .
N11C C12C 1.3900 .
N11C C16C 1.3900 .
C12C C13C 1.3900 .
C12C C23C 1.393(5) .
C13C C14C 1.3900 .
C13C H13C 0.9300 .
C14C C15C 1.3900 .
C14C H14C 0.9300 .
C15C C16C 1.3900 .
C15C H15C 0.9300 .
C16C H16C 0.9300 .
N21C C26C 1.415(9) .
N21C N22C 1.4200 .
N21C C25C 1.4200 .
N22C C23C 1.4200 .
C23C C24C 1.4200 .
C24C C25C 1.4200 .
C24C H24C 0.9300 .
C25C H25C 0.9300 .
C26C C31C 1.538(9) .
C26C H26E 0.9700 .
C26C H26F 0.9700 .
C31C C32C 1.3900 .
C31C C36C 1.3900 .
C32C C33C 1.3900 .
C32C H32C 0.9300 .
C33C C34C 1.3900 .
C33C N41C 1.437(8) .
C34C C35C 1.3900 .
C34C H34C 0.9300 .
C35C C36C 1.3900 .
C35C H35C 0.9300 .
C36C H36C 0.9300 .
N41C C42C 1.353(11) .
N41C H41C 0.8600 .
C42C O43C 1.256(9) .
C42C C51C 1.531(9) .
C51C C52C 1.3900 .
C51C C56C 1.3900 .
C52C O62C 1.365(7) .
C52C C53C 1.3900 .
C53C O63C 1.384(7) .
C53C C54C 1.3900 .
C54C C55C 1.3900 .
C54C H54C 0.9300 .
C55C C56C 1.3900 .
C55C H55C 0.9300 .
C56C H56C 0.9300 .
O71C C72C 1.461(10) .
O71C Ti2 1.934(6) 2
C72C H72G 0.9600 .
C72C H72H 0.9600 .
C72C H72I 0.9600 .
N11D C12D 1.3900 .
N11D C16D 1.3900 .
C12D C13D 1.3900 .
C12D C23D 1.404(5) .
C13D C14D 1.3900 .
C13D H13D 0.9300 .
C14D C15D 1.3900 .
C14D H14D 0.9300 .
C15D C16D 1.3900 .
C15D H15D 0.9300 .
C16D H16D 0.9300 .
N21D C26D 1.407(9) .
N21D C25D 1.4200 .
N21D N22D 1.4200 .
N22D C23D 1.4200 .
C23D C24D 1.4200 .
C24D C25D 1.4200 .
C24D H24D 0.9300 .
C25D H25D 0.9300 .
C26D C31D 1.521(10) .
C26D H26G 0.9700 .
C26D H26H 0.9700 .
C31D C32D 1.3900 .
C31D C36D 1.3900 .
C32D C33D 1.3900 .
C32D H32D 0.9300 .
C33D C34D 1.3900 .
C33D N41D 1.417(9) .
C34D C35D 1.3900 .
C34D H34D 0.9300 .
C35D C36D 1.3900 .
C35D H35D 0.9300 .
C36D H36D 0.9300 .
N41D C42D 1.387(12) .
N41D H41D 0.8600 .
C42D O43D 1.269(12) .
C42D C51D 1.527(11) .
C51D C52D 1.3900 .
C51D C56D 1.3900 .
C52D O62D 1.370(7) .
C52D C53D 1.3900 .
C53D O63D 1.364(8) .
C53D C54D 1.3900 .
C54D C55D 1.3900 .
C54D H54D 0.9300 .
C55D C56D 1.3900 .
C55D H55D 0.9300 .
C56D H56D 0.9300 .
O71D C72D 1.450(10) .
O71D Ti2 1.948(6) 2
C72D H72J 0.9600 .
C72D H72K 0.9600 .
C72D H72L 0.9600 .
C11S N13S 1.430(9) .
C11S H11A 0.9600 .
C11S H11B 0.9600 .
C11S H11C 0.9600 .
C12S N13S 1.447(9) .
C12S H12A 0.9600 .
C12S H12B 0.9600 .
C12S H12C 0.9600 .
N13S C14S 1.369(9) .
C14S O15S 1.254(9) .
C14S H14S 0.9300 .
C21S N23S 1.385(9) .
C21S H21A 0.9600 .
C21S H21B 0.9600 .
C21S H21C 0.9600 .
C22S N23S 1.421(9) .
C22S H22A 0.9600 .
C22S H22B 0.9600 .
C22S H22C 0.9600 .
N23S C24S 1.352(9) .
C24S O25S 1.233(9) .
C24S H24S 0.9300 .
O31S C32S 1.386(9) .
O31S H31S 0.8200 .
C32S H32E 0.9600 .
C32S H32F 0.9600 .
C32S H32G 0.9600 .
O41S C42S 1.419(8) .
O41S H41S 0.8200 .
C42S H42A 0.9600 .
C42S H42B 0.9600 .
C42S H42C 0.9600 .

loop_
_geom_torsion_atom_site_label_1
_geom_torsion_atom_site_label_2
_geom_torsion_atom_site_label_3
_geom_torsion_atom_site_label_4
_geom_torsion
_geom_torsion_site_symmetry_1
_geom_torsion_site_symmetry_4
O71B Zn1 Ti1 O71A 171.3(4) . .
N11A Zn1 Ti1 O71A -20.9(3) . .
N22B Zn1 Ti1 O71A 155.0(4) . .
N11B Zn1 Ti1 O71A 86.2(3) . .
N22A Zn1 Ti1 O71A -96.2(3) . .
O71B Zn1 Ti1 O63D -104.6(3) . .
N11A Zn1 Ti1 O63D 63.1(3) . .
O71A Zn1 Ti1 O63D 84.1(3) . .
N22B Zn1 Ti1 O63D -120.9(3) . .
N11B Zn1 Ti1 O63D 170.3(3) . .
N22A Zn1 Ti1 O63D -12.1(3) . .
N11A Zn1 Ti1 O71B 167.7(3) . .
O71A Zn1 Ti1 O71B -171.3(4) . .
N22B Zn1 Ti1 O71B -16.3(4) . .
N11B Zn1 Ti1 O71B -85.2(3) . .
N22A Zn1 Ti1 O71B 92.4(3) . .
O71B Zn1 Ti1 O63C 151.8(4) . .
N11A Zn1 Ti1 O63C -40.5(3) . .
O71A Zn1 Ti1 O63C -19.6(3) . .
N22B Zn1 Ti1 O63C 135.5(3) . .
N11B Zn1 Ti1 O63C 66.6(3) . .
N22A Zn1 Ti1 O63C -115.8(3) . .
O71B Zn1 Ti1 O62C 67.5(3) . .
N11A Zn1 Ti1 O62C -124.7(2) . .
O71A Zn1 Ti1 O62C -103.8(3) . .
N22B Zn1 Ti1 O62C 51.2(3) . .
N11B Zn1 Ti1 O62C -17.6(2) . .
N22A Zn1 Ti1 O62C 160.0(2) . .
O71B Zn1 Ti1 O62D -27.3(4) . .
N11A Zn1 Ti1 O62D 140.4(3) . .
O71A Zn1 Ti1 O62D 161.3(4) . .
N22B Zn1 Ti1 O62D -43.6(4) . .
N11B Zn1 Ti1 O62D -112.5(3) . .
N22A Zn1 Ti1 O62D 65.1(3) . .
O71B Zn1 N11A C12A -50.8(7) . .
O71A Zn1 N11A C12A -83.8(3) . .
N22B Zn1 N11A C12A 110.8(3) . .
N11B Zn1 N11A C12A -173.4(3) . .
N22A Zn1 N11A C12A 11.0(3) . .
Ti1 Zn1 N11A C12A -71.7(3) . .
O71B Zn1 N11A C16A 117.4(6) . .
O71A Zn1 N11A C16A 84.4(4) . .
N22B Zn1 N11A C16A -81.0(3) . .
N11B Zn1 N11A C16A -5.2(4) . .
N22A Zn1 N11A C16A 179.2(4) . .
Ti1 Zn1 N11A C16A 96.6(3) . .
C16A N11A C12A C13A 0.0 . .
Zn1 N11A C12A C13A 168.7(4) . .
C16A N11A C12A C23A -177.5(6) . .
Zn1 N11A C12A C23A -8.7(5) . .
N11A C12A C13A C14A 0.0 . .
C23A C12A C13A C14A 177.3(6) . .
C12A C13A C14A C15A 0.0 . .
C13A C14A C15A C16A 0.0 . .
C14A C15A C16A N11A 0.0 . .
C12A N11A C16A C15A 0.0 . .
Zn1 N11A C16A C15A -167.7(4) . .
C26A N21A N22A C23A 175.4(8) . .
C25A N21A N22A C23A 0.0 . .
C26A N21A N22A Zn1 -26.5(10) . .
C25A N21A N22A Zn1 158.1(6) . .
O71B Zn1 N22A N21A -7.8(6) . .
N11A Zn1 N22A N21A -169.1(6) . .
O71A Zn1 N22A N21A -81.2(6) . .
N22B Zn1 N22A N21A 99.1(6) . .
N11B Zn1 N22A N21A 101(3) . .
Ti1 Zn1 N22A N21A -45.2(5) . .
O71B Zn1 N22A C23A 150.0(3) . .
N11A Zn1 N22A C23A -11.3(3) . .
O71A Zn1 N22A C23A 76.6(4) . .
N22B Zn1 N22A C23A -103.1(3) . .
N11B Zn1 N22A C23A -101(3) . .
Ti1 Zn1 N22A C23A 112.6(3) . .
N11A C12A C23A C24A 172.5(5) . .
C13A C12A C23A C24A -4.8(9) . .
N11A C12A C23A N22A -2.0(7) . .
C13A C12A C23A N22A -179.4(4) . .
N21A N22A C23A C12A 175.8(7) . .
Zn1 N22A C23A C12A 10.9(6) . .
N21A N22A C23A C24A 0.0 . .
Zn1 N22A C23A C24A -164.8(4) . .
C12A C23A C24A C25A -175.0(8) . .
N22A C23A C24A C25A 0.0 . .
C26A N21A C25A C24A -175.2(9) . .
N22A N21A C25A C24A 0.0 . .
C23A C24A C25A N21A 0.0 . .
N22A N21A C26A C31A -74.3(10) . .
C25A N21A C26A C31A 100.2(10) . .
N21A C26A C31A C32A -46.0(12) . .
N21A C26A C31A C36A 128.0(7) . .
C36A C31A C32A C33A 0.0 . .
C26A C31A C32A C33A 173.9(9) . .
C31A C32A C33A C34A 0.0 . .
C31A C32A C33A N41A -176.8(8) . .
C32A C33A C34A C35A 0.0 . .
N41A C33A C34A C35A 176.7(9) . .
C33A C34A C35A C36A 0.0 . .
C34A C35A C36A C31A 0.0 . .
C32A C31A C36A C35A 0.0 . .
C26A C31A C36A C35A -174.2(9) . .
C32A C33A N41A C42A 157.0(10) . .
C34A C33A N41A C42A -19.7(14) . .
C33A N41A C42A O43A 4.4(18) . .
C33A N41A C42A C51A -175.1(8) . .
O43A C42A C51A C52A -177.0(8) . .
N41A C42A C51A C52A 2.4(12) . .
O43A C42A C51A C56A 2.9(12) . .
N41A C42A C51A C56A -177.7(7) . .
C56A C51A C52A O62A -178.2(7) . .
C42A C51A C52A O62A 1.7(8) . .
C56A C51A C52A C53A 0.0 . .
C42A C51A C52A C53A 179.9(7) . .
O62A C52A C53A O63A 1.4(6) . .
C51A C52A C53A O63A -177.0(6) . .
O62A C52A C53A C54A 178.4(6) . .
C51A C52A C53A C54A 0.0 . .
O63A C53A C54A C55A 176.8(6) . .
C52A C53A C54A C55A 0.0 . .
C53A C54A C55A C56A 0.0 . .
C54A C55A C56A C51A 0.0 . .
C52A C51A C56A C55A 0.0 . .
C42A C51A C56A C55A -179.9(7) . .
C51A C52A O62A Ti2 176.9(3) . .
C53A C52A O62A Ti2 -1.4(6) . .
O71C Ti2 O62A C52A 91.5(5) 2 .
O71D Ti2 O62A C52A 170.9(5) 2 .
O63A Ti2 O62A C52A 0.8(5) . .
O63B Ti2 O62A C52A -60.6(10) . .
O62B Ti2 O62A C52A -98.9(5) . .
Zn2 Ti2 O62A C52A 132.4(4) 2 .
C54A C53A O63A Ti2 -177.6(3) . .
C52A C53A O63A Ti2 -0.7(6) . .
O71C Ti2 O63A C53A -103.1(5) 2 .
O71D Ti2 O63A C53A -37.7(11) 2 .
O63B Ti2 O63A C53A 163.8(5) . .
O62B Ti2 O63A C53A 84.3(5) . .
O62A Ti2 O63A C53A -0.1(5) . .
Zn2 Ti2 O63A C53A -93.8(5) 2 .
O63D Ti1 O71A C72A 58.1(7) . .
O71B Ti1 O71A C72A 160.2(7) . .
O63C Ti1 O71A C72A -40.2(7) . .
O62C Ti1 O71A C72A -118.7(7) . .
O62D Ti1 O71A C72A 87.8(12) . .
Zn1 Ti1 O71A C72A 154.5(8) . .
O63D Ti1 O71A Zn1 -96.5(3) . .
O71B Ti1 O71A Zn1 5.6(3) . .
O63C Ti1 O71A Zn1 165.2(3) . .
O62C Ti1 O71A Zn1 86.7(3) . .
O62D Ti1 O71A Zn1 -66.8(11) . .
O71B Zn1 O71A C72A -159.6(8) . .
N11A Zn1 O71A C72A 8.5(7) . .
N22B Zn1 O71A C72A 110.5(10) . .
N11B Zn1 O71A C72A 111.3(7) . .
N22A Zn1 O71A C72A -68.6(7) . .
Ti1 Zn1 O71A C72A -154.1(9) . .
O71B Zn1 O71A Ti1 -5.5(2) . .
N11A Zn1 O71A Ti1 162.6(3) . .
N22B Zn1 O71A Ti1 -95.4(9) . .
N11B Zn1 O71A Ti1 -94.6(3) . .
N22A Zn1 O71A Ti1 85.5(3) . .
O71B Zn1 N11B C12B 93.3(3) . .
N11A Zn1 N11B C12B -104.5(3) . .
O71A Zn1 N11B C12B 166.6(3) . .
N22B Zn1 N11B C12B -13.6(3) . .
N22A Zn1 N11B C12B -15(3) . .
Ti1 Zn1 N11B C12B 130.6(3) . .
O71B Zn1 N11B C16B -70.8(4) . .
N11A Zn1 N11B C16B 91.4(4) . .
O71A Zn1 N11B C16B 2.5(4) . .
N22B Zn1 N11B C16B -177.7(4) . .
N22A Zn1 N11B C16B -180(100) . .
Ti1 Zn1 N11B C16B -33.5(3) . .
C16B N11B C12B C23B -179.0(6) . .
Zn1 N11B C12B C23B 16.3(5) . .
C16B N11B C12B C13B 0.0 . .
Zn1 N11B C12B C13B -164.7(4) . .
C23B C12B C13B C14B 178.9(7) . .
N11B C12B C13B C14B 0.0 . .
C12B C13B C14B C15B 0.0 . .
C13B C14B C15B C16B 0.0 . .
C14B C15B C16B N11B 0.0 . .
C12B N11B C16B C15B 0.0 . .
Zn1 N11B C16B C15B 163.3(4) . .
C26B N21B N22B C23B -175.3(7) . .
C25B N21B N22B C23B 0.0 . .
C26B N21B N22B Zn1 7.1(9) . .
C25B N21B N22B Zn1 -177.6(6) . .
O71B Zn1 N22B N21B 101.7(5) . .
N11A Zn1 N22B N21B -71.4(5) . .
O71A Zn1 N22B N21B -172.7(7) . .
N11B Zn1 N22B N21B -173.6(6) . .
N22A Zn1 N22B N21B 6.3(6) . .
Ti1 Zn1 N22B N21B 112.0(5) . .
O71B Zn1 N22B C23B -75.8(4) . .
N11A Zn1 N22B C23B 111.1(3) . .
O71A Zn1 N22B C23B 9.8(10) . .
N11B Zn1 N22B C23B 8.9(3) . .
N22A Zn1 N22B C23B -171.2(3) . .
Ti1 Zn1 N22B C23B -65.5(4) . .
N11B C12B C23B C24B 169.1(5) . .
C13B C12B C23B C24B -9.8(9) . .
N11B C12B C23B N22B -8.5(7) . .
C13B C12B C23B N22B 172.6(4) . .
N21B N22B C23B C12B 178.2(7) . .
Zn1 N22B C23B C12B -3.6(6) . .
N21B N22B C23B C24B 0.0 . .
Zn1 N22B C23B C24B 178.3(4) . .
C12B C23B C24B C25B -177.8(8) . .
N22B C23B C24B C25B 0.0 . .
C26B N21B C25B C24B 174.9(8) . .
N22B N21B C25B C24B 0.0 . .
C23B C24B C25B N21B 0.0 . .
C25B N21B C26B C31B -97.6(8) . .
N22B N21B C26B C31B 76.6(9) . .
N21B C26B C31B C32B -167.9(6) . .
N21B C26B C31B C36B 13.8(10) . .
C36B C31B C32B C33B 0.0 . .
C26B C31B C32B C33B -178.4(6) . .
C31B C32B C33B C34B 0.0 . .
C31B C32B C33B N41B 178.6(5) . .
C32B C33B C34B C35B 0.0 . .
N41B C33B C34B C35B -178.5(6) . .
C33B C34B C35B C36B 0.0 . .
C34B C35B C36B C31B 0.0 . .
C32B C31B C36B C35B 0.0 . .
C26B C31B C36B C35B 178.3(6) . .
C34B C33B N41B C42B -8.6(10) . .
C32B C33B N41B C42B 172.9(7) . .
C33B N41B C42B O43B -3.2(14) . .
C33B N41B C42B C51B 176.1(6) . .
O43B C42B C51B C52B 170.3(6) . .
N41B C42B C51B C52B -9.0(9) . .
O43B C42B C51B C56B -3.9(10) . .
N41B C42B C51B C56B 176.9(5) . .
C56B C51B C52B O62B 178.4(6) . .
C42B C51B C52B O62B 4.4(7) . .
C56B C51B C52B C53B 0.0 . .
C42B C51B C52B C53B -174.0(6) . .
O62B C52B C53B O63B -0.4(5) . .
C51B C52B C53B O63B 178.2(5) . .
O62B C52B C53B C54B -178.6(5) . .
C51B C52B C53B C54B 0.0 . .
O63B C53B C54B C55B -178.0(6) . .
C52B C53B C54B C55B 0.0 . .
C53B C54B C55B C56B 0.0 . .
C54B C55B C56B C51B 0.0 . .
C52B C51B C56B C55B 0.0 . .
C42B C51B C56B C55B 174.3(6) . .
C53B C52B O62B Ti2 0.6(5) . .
C51B C52B O62B Ti2 -177.8(3) . .
O71C Ti2 O62B C52B -58.3(11) 2 .
O71D Ti2 O62B C52B -104.1(5) 2 .
O63A Ti2 O62B C52B 89.8(5) . .
O63B Ti2 O62B C52B -0.5(4) . .
O62A Ti2 O62B C52B 168.0(5) . .
Zn2 Ti2 O62B C52B -92.0(4) 2 .
C52B C53B O63B Ti2 0.0(5) . .
C54B C53B O63B Ti2 178.0(3) . .
O71C Ti2 O63B C53B 168.4(4) 2 .
O71D Ti2 O63B C53B 87.9(5) 2 .
O63A Ti2 O63B C53B -98.3(4) . .
O62B Ti2 O63B C53B 0.3(4) . .
O62A Ti2 O63B C53B -38.7(10) . .
Zn2 Ti2 O63B C53B 128.4(4) 2 .
O71A Ti1 O71B C72B 139.6(7) . .
O63D Ti1 O71B C72B -134.0(7) . .
O63C Ti1 O71B C72B 70.4(10) . .
O62C Ti1 O71B C72B 31.1(7) . .
O62D Ti1 O71B C72B -54.9(7) . .
Zn1 Ti1 O71B C72B 145.3(8) . .
O71A Ti1 O71B Zn1 -5.7(3) . .
O63D Ti1 O71B Zn1 80.7(3) . .
O63C Ti1 O71B Zn1 -74.9(7) . .
O62C Ti1 O71B Zn1 -114.2(3) . .
O62D Ti1 O71B Zn1 159.8(3) . .
N11A Zn1 O71B C72B -176.8(6) . .
O71A Zn1 O71B C72B -142.1(7) . .
N22B Zn1 O71B C72B 22.4(7) . .
N11B Zn1 O71B C72B -52.0(6) . .
N22A Zn1 O71B C72B 123.9(6) . .
Ti1 Zn1 O71B C72B -147.4(7) . .
N11A Zn1 O71B Ti1 -29.3(8) . .
O71A Zn1 O71B Ti1 5.3(2) . .
N22B Zn1 O71B Ti1 169.8(2) . .
N11B Zn1 O71B Ti1 95.4(3) . .
N22A Zn1 O71B Ti1 -88.6(3) . .
O71D Zn2 N11C C12C -81.9(3) . .
O71C Zn2 N11C C12C -64.0(12) . .
N22D Zn2 N11C C12C 110.2(3) . .
N11D Zn2 N11C C12C -173.2(3) . .
N22C Zn2 N11C C12C 6.0(3) . .
Ti2 Zn2 N11C C12C -82.5(3) 2 .
O71D Zn2 N11C C16C 93.7(4) . .
O71C Zn2 N11C C16C 111.6(11) . .
N22D Zn2 N11C C16C -74.1(4) . .
N11D Zn2 N11C C16C 2.5(4) . .
N22C Zn2 N11C C16C -178.3(4) . .
Ti2 Zn2 N11C C16C 93.2(4) 2 .
C16C N11C C12C C13C 0.0 . .
Zn2 N11C C12C C13C 175.8(4) . .
C16C N11C C12C C23C -178.5(6) . .
Zn2 N11C C12C C23C -2.6(5) . .
N11C C12C C13C C14C 0.0 . .
C23C C12C C13C C14C 178.4(7) . .
C12C C13C C14C C15C 0.0 . .
C13C C14C C15C C16C 0.0 . .
C14C C15C C16C N11C 0.0 . .
C12C N11C C16C C15C 0.0 . .
Zn2 N11C C16C C15C -175.5(4) . .
C26C N21C N22C C23C -179.3(7) . .
C25C N21C N22C C23C 0.0 . .
C26C N21C N22C Zn2 -18.7(8) . .
C25C N21C N22C Zn2 160.5(5) . .
O71D Zn2 N22C N21C -70.4(5) . .
O71C Zn2 N22C N21C 1.2(5) . .
N22D Zn2 N22C N21C 95.8(5) . .
N11C Zn2 N22C N21C -168.3(5) . .
N11D Zn2 N22C N21C -163.3(12) . .
Ti2 Zn2 N22C N21C -35.1(5) 2 .
O71D Zn2 N22C C23C 89.5(3) . .
O71C Zn2 N22C C23C 161.2(3) . .
N22D Zn2 N22C C23C -104.3(3) . .
N11C Zn2 N22C C23C -8.3(3) . .
N11D Zn2 N22C C23C -3.3(15) . .
Ti2 Zn2 N22C C23C 124.9(3) 2 .
N11C C12C C23C C24C 169.7(4) . .
C13C C12C C23C C24C -8.7(9) . .
N11C C12C C23C N22C -5.2(7) . .
C13C C12C C23C N22C 176.4(4) . .
N21C N22C C23C C12C 176.1(6) . .
Zn2 N22C C23C C12C 10.2(6) . .
N21C N22C C23C C24C 0.0 . .
Zn2 N22C C23C C24C -165.9(4) . .
C12C C23C C24C C25C -175.3(8) . .
N22C C23C C24C C25C 0.0 . .
C23C C24C C25C N21C 0.0 . .
C26C N21C C25C C24C 179.2(7) . .
N22C N21C C25C C24C 0.0 . .
N22C N21C C26C C31C -89.8(8) . .
C25C N21C C26C C31C 91.1(8) . .
N21C C26C C31C C32C -22.6(9) . .
N21C C26C C31C C36C 159.2(5) . .
C36C C31C C32C C33C 0.0 . .
C26C C31C C32C C33C -178.1(6) . .
C31C C32C C33C C34C 0.0 . .
C31C C32C C33C N41C -178.3(6) . .
C32C C33C C34C C35C 0.0 . .
N41C C33C C34C C35C 178.3(6) . .
C33C C34C C35C C36C 0.0 . .
C34C C35C C36C C31C 0.0 . .
C32C C31C C36C C35C 0.0 . .
C26C C31C C36C C35C 178.2(6) . .
C34C C33C N41C C42C -39.8(10) . .
C32C C33C N41C C42C 138.5(7) . .
C33C N41C C42C O43C 1.3(14) . .
C33C N41C C42C C51C -179.4(6) . .
O43C C42C C51C C52C -173.9(7) . .
N41C C42C C51C C52C 6.8(10) . .
O43C C42C C51C C56C 1.6(11) . .
N41C C42C C51C C56C -177.7(6) . .
C56C C51C C52C O62C 176.6(7) . .
C42C C51C C52C O62C -8.0(8) . .
C56C C51C C52C C53C 0.0 . .
C42C C51C C52C C53C 175.4(7) . .
O62C C52C C53C O63C 6.3(6) . .
C51C C52C C53C O63C -176.7(6) . .
O62C C52C C53C C54C -177.0(6) . .
C51C C52C C53C C54C 0.0 . .
O63C C53C C54C C55C 176.4(6) . .
C52C C53C C54C C55C 0.0 . .
C53C C54C C55C C56C 0.0 . .
C54C C55C C56C C51C 0.0 . .
C52C C51C C56C C55C 0.0 . .
C42C C51C C56C C55C -175.6(6) . .
C51C C52C O62C Ti1 -178.3(3) . .
C53C C52C O62C Ti1 -1.5(6) . .
O71A Ti1 O62C C52C 85.4(5) . .
O63D Ti1 O62C C52C -82.9(11) . .
O71B Ti1 O62C C52C 163.8(5) . .
O63C Ti1 O62C C52C -2.3(5) . .
O62D Ti1 O62C C52C -101.3(5) . .
Zn1 Ti1 O62C C52C 127.2(5) . .
C52C C53C O63C Ti1 -8.3(6) . .
C54C C53C O63C Ti1 175.1(3) . .
O71A Ti1 O63C C53C -101.6(5) . .
O63D Ti1 O63C C53C 169.8(5) . .
O71B Ti1 O63C C53C -34.3(9) . .
O62C Ti1 O63C C53C 5.7(5) . .
O62D Ti1 O63C C53C 90.4(5) . .
Zn1 Ti1 O63C C53C -88.9(5) . .
O71D Zn2 O71C C72C -171.2(7) . .
N22D Zn2 O71C C72C -4.2(7) . .
N11C Zn2 O71C C72C 170.1(10) . .
N11D Zn2 O71C C72C -80.2(7) . .
N22C Zn2 O71C C72C 102.2(6) . .
Ti2 Zn2 O71C C72C -166.9(8) 2 .
O71D Zn2 O71C Ti2 -4.3(2) . 2
N22D Zn2 O71C Ti2 162.7(2) . 2
N11C Zn2 O71C Ti2 -22.9(12) . 2
N11D Zn2 O71C Ti2 86.7(3) . 2
N22C Zn2 O71C Ti2 -90.9(3) . 2
O71D Zn2 N11D C12D 150.5(3) . .
O71C Zn2 N11D C12D 78.5(3) . .
N22D Zn2 N11D C12D -13.5(3) . .
N11C Zn2 N11D C12D -111.9(3) . .
N22C Zn2 N11D C12D -116.8(13) . .
Ti2 Zn2 N11D C12D 114.3(3) 2 .
O71D Zn2 N11D C16D -18.0(3) . .
O71C Zn2 N11D C16D -90.0(3) . .
N22D Zn2 N11D C16D 178.1(4) . .
N11C Zn2 N11D C16D 79.7(3) . .
N22C Zn2 N11D C16D 74.8(14) . .
Ti2 Zn2 N11D C16D -54.1(3) 2 .
C16D N11D C12D C13D 0.0 . .
Zn2 N11D C12D C13D -169.0(4) . .
C16D N11D C12D C23D -174.7(6) . .
Zn2 N11D C12D C23D 16.3(5) . .
N11D C12D C13D C14D 0.0 . .
C23D C12D C13D C14D 174.3(6) . .
C12D C13D C14D C15D 0.0 . .
C13D C14D C15D C16D 0.0 . .
C14D C15D C16D N11D 0.0 . .
C12D N11D C16D C15D 0.0 . .
Zn2 N11D C16D C15D 167.9(4) . .
C26D N21D N22D C23D -168.2(7) . .
C25D N21D N22D C23D 0.0 . .
C26D N21D N22D Zn2 15.8(8) . .
C25D N21D N22D Zn2 -175.9(6) . .
O71D Zn2 N22D C23D -42.5(8) . .
O71C Zn2 N22D C23D -79.6(3) . .
N11C Zn2 N22D C23D 101.5(3) . .
N11D Zn2 N22D C23D 8.8(3) . .
N22C Zn2 N22D C23D 179.8(3) . .
Ti2 Zn2 N22D C23D -67.3(4) 2 .
O71D Zn2 N22D N21D 133.3(6) . .
O71C Zn2 N22D N21D 96.1(5) . .
N11C Zn2 N22D N21D -82.8(5) . .
N11D Zn2 N22D N21D -175.4(5) . .
N22C Zn2 N22D N21D -4.5(6) . .
Ti2 Zn2 N22D N21D 108.5(5) 2 .
C13D C12D C23D N22D 176.9(4) . .
N11D C12D C23D N22D -8.6(6) . .
C13D C12D C23D C24D -3.6(9) . .
N11D C12D C23D C24D 170.9(5) . .
N21D N22D C23D C12D 179.6(6) . .
Zn2 N22D C23D C12D -3.4(6) . .
N21D N22D C23D C24D 0.0 . .
Zn2 N22D C23D C24D 177.0(4) . .
C12D C23D C24D C25D -179.5(8) . .
N22D C23D C24D C25D 0.0 . .
C26D N21D C25D C24D 166.9(8) . .
N22D N21D C25D C24D 0.0 . .
C23D C24D C25D N21D 0.0 . .
C25D N21D C26D C31D -96.4(8) . .
N22D N21D C26D C31D 69.0(8) . .
N21D C26D C31D C32D -161.9(5) . .
N21D C26D C31D C36D 17.2(9) . .
C36D C31D C32D C33D 0.0 . .
C26D C31D C32D C33D 179.2(7) . .
C31D C32D C33D C34D 0.0 . .
C31D C32D C33D N41D 177.5(7) . .
C32D C33D C34D C35D 0.0 . .
N41D C33D C34D C35D -177.4(7) . .
C33D C34D C35D C36D 0.0 . .
C34D C35D C36D C31D 0.0 . .
C32D C31D C36D C35D 0.0 . .
C26D C31D C36D C35D -179.1(7) . .
C34D C33D N41D C42D -23.8(13) . .
C32D C33D N41D C42D 158.7(9) . .
C33D N41D C42D O43D -7.1(17) . .
C33D N41D C42D C51D 174.2(8) . .
O43D C42D C51D C52D -179.6(9) . .
N41D C42D C51D C52D -0.9(12) . .
O43D C42D C51D C56D 2.4(13) . .
N41D C42D C51D C56D -178.9(7) . .
C56D C51D C52D O62D -177.7(7) . .
C42D C51D C52D O62D 4.4(9) . .
C56D C51D C52D C53D 0.0 . .
C42D C51D C52D C53D -177.9(8) . .
O62D C52D C53D O63D -4.4(7) . .
C51D C52D C53D O63D 177.6(7) . .
O62D C52D C53D C54D 178.0(7) . .
C51D C52D C53D C54D 0.0 . .
O63D C53D C54D C55D -177.4(8) . .
C52D C53D C54D C55D 0.0 . .
C53D C54D C55D C56D 0.0 . .
C54D C55D C56D C51D 0.0 . .
C52D C51D C56D C55D 0.0 . .
C42D C51D C56D C55D 178.0(8) . .
C53D C52D O62D Ti1 1.6(7) . .
C51D C52D O62D Ti1 179.5(4) . .
O71A Ti1 O62D C52D -29.5(13) . .
O63D Ti1 O62D C52D 0.9(5) . .
O71B Ti1 O62D C52D -100.1(5) . .
O63C Ti1 O62D C52D 97.8(5) . .
O62C Ti1 O62D C52D 175.8(5) . .
Zn1 Ti1 O62D C52D -82.9(6) . .
C52D C53D O63D Ti1 5.4(7) . .
C54D C53D O63D Ti1 -177.2(4) . .
O71A Ti1 O63D C53D 169.0(6) . .
O71B Ti1 O63D C53D 88.9(6) . .
O63C Ti1 O63D C53D -100.1(6) . .
O62C Ti1 O63D C53D -22.2(14) . .
O62D Ti1 O63D C53D -3.4(6) . .
Zn1 Ti1 O63D C53D 128.3(6) . .
O71C Zn2 O71D C72D -162.5(7) . .
N22D Zn2 O71D C72D 158.1(7) . .
N11C Zn2 O71D C72D 14.0(7) . .
N11D Zn2 O71D C72D 108.8(7) . .
N22C Zn2 O71D C72D -62.2(7) . .
Ti2 Zn2 O71D C72D -166.7(8) 2 .
O71C Zn2 O71D Ti2 4.2(2) . 2
N22D Zn2 O71D Ti2 -35.2(8) . 2
N11C Zn2 O71D Ti2 -179.3(3) . 2
N11D Zn2 O71D Ti2 -84.5(3) . 2
N22C Zn2 O71D Ti2 104.5(3) . 2
C11S N13S C14S O15S -170.0(18) . .
C12S N13S C14S O15S -3(3) . .
C21S N23S C24S O25S -9(3) . .
C22S N23S C24S O25S 175.1(15) . .
